data_7224910
loop_
_publ_author_name
'Danylyuk, Oksana'
'Butkiewicz, Helena'
'Sashuk, Volodymyr'

_publ_section_title
;
 Host--guest complexes of cucurbit[6]uril with the trypanocide drug
 diminazene and its degradation product 4-aminobenzamidine
;
_journal_issue 26
_journal_name_full CrystEngComm
_journal_page_first 4905
_journal_paper_doi 10.1039/C6CE00257A
_journal_volume 18
_journal_year 2016
_chemical_formula_sum 'C128 H140 Cl2 N76 O80'
_chemical_formula_weight 4095.1
_chemical_name_systematic
;
 ?
;
_space_group_IT_number 2
_symmetry_cell_setting triclinic
_symmetry_space_group_name_Hall '-P 1'
_symmetry_space_group_name_H-M 'P -1'
_atom_sites_solution_hydrogens geom
_atom_sites_solution_primary direct
_atom_sites_solution_secondary difmap
_audit_creation_method SHELXL-97
_audit_update_record
;
2016-03-25 deposited with the CCDC.
2016-04-11 downloaded from the CCDC.
;
_cell_angle_alpha 100.397(5)
_cell_angle_beta 99.817(4)
_cell_angle_gamma 103.379(6)
_cell_formula_units_Z 2
_cell_length_a 15.6491(10)
_cell_length_b 20.9747(18)
_cell_length_c 35.1781(10)
_cell_measurement_reflns_used 5893
_cell_measurement_temperature 100.0(1)
_cell_measurement_theta_max 54.89
_cell_measurement_theta_min 3.49
_cell_volume 10773.6(13)
_computing_cell_refinement
;
CrysAlisPro, Agilent Technologies,
Version 1.171.36.32 (release 02-08-2013 CrysAlis171 .NET)
(compiled Aug  2 2013,16:46:58)
;
_computing_data_collection
;
CrysAlisPro, Agilent Technologies,
Version 1.171.36.32 (release 02-08-2013 CrysAlis171 .NET)
(compiled Aug  2 2013,16:46:58)
;
_computing_data_reduction
;
CrysAlisPro, Agilent Technologies,
Version 1.171.36.32 (release 02-08-2013 CrysAlis171 .NET)
(compiled Aug  2 2013,16:46:58)
;
_computing_structure_refinement 'SHELXL-97 (Sheldrick, 2008)'
_diffrn_ambient_temperature 100.0(1)
_diffrn_detector_area_resol_mean 16.29
_diffrn_measured_fraction_theta_full 0.959
_diffrn_measured_fraction_theta_max 0.959
_diffrn_measurement_device_type 'SuperNova, Dual, Cu at zero, Eos'
_diffrn_measurement_method '\w scans'
_diffrn_radiation_monochromator mirror
_diffrn_radiation_source 'SuperNova (Cu) X-ray Source'
_diffrn_radiation_type CuK\a
_diffrn_radiation_wavelength 1.54184
_diffrn_reflns_av_R_equivalents 0.1223
_diffrn_reflns_av_sigmaI/netI 0.1344
_diffrn_reflns_limit_h_max 12
_diffrn_reflns_limit_h_min -16
_diffrn_reflns_limit_k_max 22
_diffrn_reflns_limit_k_min -22
_diffrn_reflns_limit_l_max 37
_diffrn_reflns_limit_l_min -37
_diffrn_reflns_number 55010
_diffrn_reflns_theta_full 56.62
_diffrn_reflns_theta_max 56.62
_diffrn_reflns_theta_min 3.40
_exptl_absorpt_coefficient_mu 1.143
_exptl_absorpt_correction_T_max 1.00000
_exptl_absorpt_correction_T_min 0.72471
_exptl_absorpt_correction_type multi-scan
_exptl_crystal_colour yellow
_exptl_crystal_density_diffrn 1.262
_exptl_crystal_density_method 'not measured'
_exptl_crystal_description prism
_exptl_crystal_F_000 4292
_refine_diff_density_max 0.707
_refine_diff_density_min -0.481
_refine_diff_density_rms 0.116
_refine_ls_extinction_method none
_refine_ls_goodness_of_fit_ref 1.114
_refine_ls_hydrogen_treatment constr
_refine_ls_matrix_type full
_refine_ls_number_parameters 2745
_refine_ls_number_reflns 27461
_refine_ls_number_restraints 0
_refine_ls_restrained_S_all 1.114
_refine_ls_R_factor_all 0.2609
_refine_ls_R_factor_gt 0.1567
_refine_ls_shift/su_max 0.005
_refine_ls_shift/su_mean 0.000
_refine_ls_structure_factor_coef Fsqd
_refine_ls_weighting_details 'calc w=1/[\s^2^(Fo^2^)+(0.2000P)^2^+0.0000P] where P=(Fo^2^+2Fc^2^)/3'
_refine_ls_weighting_scheme calc
_refine_ls_wR_factor_gt 0.3754
_refine_ls_wR_factor_ref 0.4392
_reflns_number_gt 10692
_reflns_number_total 27461
_reflns_threshold_expression >2\s(I)
_cod_data_source_file c6ce00257a1.cif
_cod_data_source_block q6_dim_noacid_2
_cod_depositor_comments 'Adding full bibliography for 7224907--7224910.cif.'
_cod_original_cell_volume 10773.6(12)
_cod_original_sg_symbol_H-M P-1
_cod_database_code 7224910

loop_
_symmetry_equiv_pos_as_xyz
'x, y, z'
'-x, -y, -z'

loop_
_atom_site_label
_atom_site_type_symbol
_atom_site_fract_x
_atom_site_fract_y
_atom_site_fract_z
_atom_site_U_iso_or_equiv
_atom_site_adp_type
_atom_site_occupancy
_atom_site_symmetry_multiplicity
_atom_site_calc_flag
_atom_site_refinement_flags
_atom_site_disorder_assembly
_atom_site_disorder_group
Cl1 Cl 0.6736(2) 0.81774(16) 0.20576(9) 0.1069(9) Uani 1 1 d . . .
Cl2 Cl 0.2009(2) 0.89853(16) 0.70046(13) 0.1286(12) Uani 1 1 d . . .
C1X C 0.8447(11) 0.6073(6) 0.1696(4) 0.122(4) Uani 1 1 d . . .
H1X1 H 0.8370 0.6504 0.1835 0.147 Uiso 1 1 calc R . .
H1X2 H 0.8698 0.6156 0.1464 0.147 Uiso 1 1 calc R . .
O1W O 0.5913(5) 0.2558(4) 0.65987(19) 0.102(2) Uani 1 1 d . . .
O2W O 0.0748(7) 1.2650(4) 0.9422(2) 0.129(3) Uani 1 1 d . . .
O3W O 0.4727(5) 0.7700(4) 0.55957(19) 0.108(2) Uani 1 1 d . . .
O4W O 0.2266(9) 0.8907(5) 0.2493(3) 0.162(4) Uani 1 1 d . . .
O5W O 0.2185(7) 0.6732(4) 0.3722(3) 0.138(3) Uani 1 1 d . . .
O6W O 0.7210(7) 0.1688(6) 0.3772(3) 0.161(4) Uani 1 1 d . . .
O7W O 0.7502(8) 0.5814(5) 0.2808(4) 0.166(4) Uani 1 1 d . . .
O9W O 0.9203(18) 1.4226(7) 0.8964(3) 0.195(10) Uani 0.85(3) 1 d P A 1
O31W O 1.0911(10) 1.4072(6) 0.9240(3) 0.165(8) Uani 0.85(3) 1 d P A 1
O9WA O 1.007(3) 1.435(2) 0.9058(14) 0.072(18) Uani 0.15(3) 1 d P A 2
O10W O 0.2941(7) 0.0198(5) 0.1721(2) 0.137(3) Uani 1 1 d . . .
O11W O 0.1882(8) 0.4416(6) 0.1908(4) 0.152(5) Uani 0.889(14) 1 d P B 1
O23W O 0.2524(8) 0.5785(7) 0.2491(5) 0.207(7) Uani 0.889(14) 1 d P B 1
O11A O 0.237(3) 0.5136(19) 0.1890(11) 0.040(16) Uiso 0.111(14) 1 d P B 2
O12W O 0.7429(7) 0.7250(7) 0.1338(3) 0.174(4) Uani 1 1 d . . .
O13W O 0.1354(11) 0.2650(10) 0.5267(3) 0.254(8) Uani 1 1 d . . .
O14W O 0.7931(10) 0.9914(6) 0.7653(5) 0.229(7) Uani 1 1 d . . .
O16W O 0.6520(8) 0.6815(5) 0.3980(3) 0.149(3) Uani 1 1 d . . .
O17W O 0.3190(14) 0.9114(7) 0.0046(3) 0.256(9) Uani 1 1 d . . .
O20W O 0.7708(8) 1.0722(7) 0.9314(3) 0.176(4) Uani 1 1 d . . .
O21W O 0.1999(11) 0.6346(6) 0.4429(3) 0.202(6) Uani 1 1 d . . .
O22W O 0.7326(8) 0.2903(5) 0.4331(3) 0.165(4) Uani 1 1 d . . .
O24W O 0.5772(10) 0.8918(7) 0.5349(4) 0.200(5) Uani 1 1 d . . .
O25W O 0.7521(11) 0.7772(6) 0.0656(3) 0.210(6) Uani 1 1 d . . .
O26W O 0.5885(14) 0.6805(8) 0.5883(5) 0.060(7) Uiso 0.34(2) 1 d P C 1
O29W O 0.6604(16) 0.6778(7) 0.6089(7) 0.185(12) Uani 0.66(2) 1 d P C 2
O26A O 0.772(3) 0.714(2) 0.5748(11) 0.339(19) Uiso 0.66(2) 1 d P C 2
O29A O 0.493(2) 0.6368(15) 0.5664(8) 0.271(14) Uiso 0.66(2) 1 d P C 2
O27W O 0.2618(13) 0.6373(7) 0.7453(4) 0.214(8) Uani 0.862(15) 1 d P D 1
O27A O 0.206(2) 0.5251(18) 0.6981(10) 0.055(15) Uiso 0.138(15) 1 d P D 2
O28W O 0.5726(12) 0.2939(7) 0.5369(4) 0.228(7) Uani 1 1 d . . .
O30W O 0.1209(14) 0.6668(8) 0.5072(4) 0.262(8) Uani 1 1 d . . .
O33W O 0.9266(17) 0.8540(7) 0.5877(5) 0.172(11) Uani 0.61(2) 1 d P E 1
O33A O 1.098(4) 0.8834(13) 0.6128(8) 0.24(3) Uani 0.39(2) 1 d P E 2
O34W O 0.4806(12) 0.6559(8) 0.2968(6) 0.269(8) Uani 1 1 d . . .
O35W O 0.9855(11) 0.2615(8) 0.2319(7) 0.335(13) Uani 1 1 d . . .
O36W O 0.3622(13) 0.7844(10) 0.9548(4) 0.266(9) Uani 1 1 d . . .
O37W O 0.9313(9) 1.1854(9) 0.9705(4) 0.221(6) Uani 1 1 d . . .
O38W O 0.4723(13) 0.6230(9) 0.3955(8) 0.339(13) Uani 1 1 d . . .
O39W O 0.0372(11) 0.7613(9) 0.5224(5) 0.243(7) Uani 1 1 d . . .
O41W O 0.0777(12) 0.4495(13) 0.1297(6) 0.301(10) Uani 1 1 d . . .
O42W O 0.0000 0.5000 0.5000 0.076(14) Uiso 0.34(4) 2 d SP F 1
O42A O 0.0218(16) 0.4533(12) 0.4859(7) 0.107(10) Uiso 0.331(18) 1 d P F -1
O44W O 0.9484(16) 0.1773(12) 0.0529(5) 0.276(13) Uani 0.821(16) 1 d P . .
O44A O 0.8159(18) 0.1447(11) 0.0605(8) 0.047(11) Uani 0.179(16) 1 d P . .
O45W O 0.8035(12) 0.2527(8) 0.1148(5) 0.244(7) Uani 1 1 d . . .
O43W O 0.6698(14) 0.4614(8) 0.2295(7) 0.309(10) Uani 1 1 d . . .
O46W O 0.1974(15) 0.3251(11) 0.0894(7) 0.324(12) Uani 1 1 d . . .
O48W O 0.3635(17) 0.6333(9) 0.1977(10) 0.268(17) Uani 0.606(19) 1 d P G 1
O49W O 0.5274(14) 0.6882(8) 0.2083(8) 0.133(11) Uani 0.394(19) 1 d P G 2
O50W O 0.3334(13) 1.1524(9) 0.8755(5) 0.265(8) Uani 1 1 d . . .
O51W O 0.1500(16) 0.2948(12) 0.2869(7) 0.149(9) Uiso 0.446(13) 1 d P H 1
O40W O 0.9440(11) 0.2366(6) 0.3041(8) 0.142(10) Uani 0.446(13) 1 d P H 1
O51A O 0.086(2) 0.2913(17) 0.3410(9) 0.253(13) Uiso 0.554(13) 1 d P H 2
O18W O 0.1901(8) 0.3195(6) 0.2240(5) 0.114(6) Uani 0.554(13) 1 d P H 2
O52W O 0.6913(18) 0.6125(13) 0.0815(7) 0.184(9) Uiso 0.50 1 d P I 1
O53W O 0.582(2) 0.6047(17) 0.0657(10) 0.241(13) Uiso 0.50 1 d P J 2
O54W O 0.658(2) 1.2061(14) 0.9661(8) 0.133(14) Uani 0.291(17) 1 d P K 1
O64W O 0.433(2) 0.689(2) -0.0162(13) 0.45(3) Uani 0.709(17) 1 d P K 2
O53A O 0.595(2) 0.6895(10) 0.0140(6) 0.286(16) Uani 0.709(17) 1 d P K 2
O57W O 0.979(3) 0.2979(18) 0.1148(12) 0.259(18) Uani 0.50 1 d P L 1
O32W O 0.9560(11) 0.8049(10) 0.8357(4) 0.128(6) Uani 0.50 1 d P M 1
O57A O 0.997(3) 0.2903(18) 0.1511(11) 0.165(15) Uani 0.30 1 d P N 2
O55W O 0.830(3) 1.2821(15) 0.9835(8) 0.267(19) Uani 0.50 1 d P . .
O56W O 0.797(3) 0.5688(14) 0.4822(7) 0.268(18) Uani 0.50 1 d P . .
O61W O 0.3025(17) 0.5200(18) 0.1396(10) 0.236(14) Uani 0.50 1 d P . .
O60W O 0.392(3) 0.4877(11) 0.3880(17) 0.43(4) Uani 0.50 1 d P O 1
O15W O 0.3073(8) 0.5823(6) 0.3311(4) 0.135(4) Uani 0.70 1 d P P 1
O19W O 0.2394(12) 0.4271(6) 0.3307(6) 0.140(6) Uani 0.70 1 d P Q 1
O60A O 0.231(4) 0.444(3) 0.3460(16) 0.44(5) Uani 0.50 1 d P R 2
O58W O 0.777(4) 0.880(3) 0.5258(15) 0.223(19) Uiso 0.30 1 d P S 1
O58A O 0.695(3) 0.8826(19) 0.4924(11) 0.170(13) Uiso 0.30 1 d P T 2
O62W O 1.231(3) 0.505(2) 0.4299(13) 0.20(2) Uani 0.30 1 d P . .
O63W O 0.676(2) 0.3863(16) 0.0439(9) 0.130(9) Uiso 0.30 1 d P . .
O59W O 0.680(4) 0.753(2) 0.4715(10) 0.205(19) Uani 0.30 1 d P . .
O66W O 0.403(4) 0.437(3) 0.0435(17) 0.22(2) Uiso 0.30 1 d P U 1
O47W O 0.3466(16) 0.3986(12) 0.0526(5) 0.160(8) Uani 0.50 1 d P V 2
O67W O 0.976(3) 0.741(2) 0.5958(13) 0.21(2) Uani 0.30 1 d P . .
O8W O 0.5473(13) 1.2261(8) 0.9033(4) 0.122(6) Uani 0.50 1 d P W 1
O68W O 0.431(4) 0.659(3) 0.1075(17) 0.24(2) Uiso 0.30 1 d P X 2
O69W O 0.790(3) 0.312(2) 0.0540(13) 0.194(16) Uiso 0.30 1 d P . .
O65W O 1.145(5) 0.388(3) 0.4156(19) 0.28(3) Uiso 0.30 1 d P . .
O70W O 0.794(4) 1.373(3) 0.9386(19) 0.27(3) Uani 0.30 1 d P Y 1
O68A O 0.340(3) 0.594(3) 0.0857(13) 0.22(2) Uani 0.30 1 d P X 2
O11 O 0.6978(4) 1.2412(3) 0.72948(19) 0.0779(17) Uani 1 1 d . . .
O4 O 0.5189(5) 0.9651(3) 0.8020(2) 0.089(2) Uani 1 1 d . . .
N4 N 1.0362(6) 0.9793(4) 0.7796(2) 0.079(2) Uani 1 1 d . . .
O7 O 1.0198(5) 1.1245(3) 0.70033(19) 0.0790(18) Uani 1 1 d . . .
N19 N 0.9465(7) 0.9399(4) 0.6837(2) 0.082(2) Uani 1 1 d . . .
O1 O 0.9760(5) 0.9806(3) 0.8351(2) 0.100(2) Uani 1 1 d . . .
O12 O 0.9266(5) 1.2490(3) 0.7461(2) 0.0816(18) Uani 1 1 d . . .
N2 N 0.9928(6) 1.1658(4) 0.8504(2) 0.083(2) Uani 1 1 d . . .
N14 N 0.7414(6) 1.2524(4) 0.7974(3) 0.076(2) Uani 1 1 d . . .
O6 O 0.8844(5) 1.1068(4) 0.8755(2) 0.100(2) Uani 1 1 d . . .
N17 N 1.0691(5) 1.1348(4) 0.7668(2) 0.074(2) Uani 1 1 d . . .
N13 N 0.5968(7) 1.2048(4) 0.7678(2) 0.075(2) Uani 1 1 d . . .
O8 O 0.8658(5) 0.9896(4) 0.6421(2) 0.090(2) Uani 1 1 d . . .
O9 O 0.6373(5) 0.9739(3) 0.61648(19) 0.0883(19) Uani 1 1 d . . .
O10 O 0.5623(5) 1.1061(3) 0.67125(19) 0.0836(18) Uani 1 1 d . . .
O2 O 0.8389(5) 0.8424(4) 0.7744(2) 0.098(2) Uani 1 1 d . . .
N11 N 0.5885(7) 1.1466(4) 0.8215(3) 0.084(2) Uani 1 1 d . . .
N10 N 0.4770(6) 1.0494(4) 0.7774(2) 0.080(2) Uani 1 1 d . . .
N18 N 1.0570(5) 1.0377(4) 0.7256(2) 0.075(2) Uani 1 1 d . . .
O3 O 0.6092(5) 0.8480(3) 0.7580(2) 0.090(2) Uani 1 1 d . . .
N9 N 0.4515(6) 0.9489(5) 0.7348(3) 0.090(3) Uani 1 1 d . . .
N24 N 0.4930(5) 1.1066(4) 0.7233(2) 0.078(2) Uani 1 1 d . . .
O5 O 0.6646(5) 1.0983(4) 0.8654(2) 0.094(2) Uani 1 1 d . . .
N15 N 0.9022(6) 1.2692(4) 0.8096(2) 0.078(2) Uani 1 1 d . . .
N20 N 0.8078(7) 0.8857(4) 0.6525(3) 0.083(2) Uani 1 1 d . . .
N3 N 1.0569(6) 1.0779(4) 0.8213(2) 0.077(2) Uani 1 1 d . . .
N16 N 1.0162(6) 1.2268(4) 0.7984(2) 0.076(2) Uani 1 1 d . . .
N23 N 0.4781(6) 1.0085(4) 0.6834(2) 0.081(2) Uani 1 1 d . . .
N1 N 0.8836(6) 1.2093(4) 0.8614(2) 0.089(3) Uani 1 1 d . . .
N12 N 0.7245(7) 1.2039(5) 0.8533(2) 0.086(2) Uani 1 1 d . . .
C14 C 1.0962(7) 1.0287(5) 0.7644(3) 0.076(3) Uani 1 1 d . . .
H14 H 1.1556 1.0185 0.7646 0.091 Uiso 1 1 calc R . .
N21 N 0.6474(6) 0.8786(4) 0.6387(2) 0.079(2) Uani 1 1 d . . .
N22 N 0.5365(6) 0.9223(4) 0.6498(2) 0.078(2) Uani 1 1 d . . .
N8 N 0.5219(6) 0.8670(4) 0.7043(2) 0.081(2) Uani 1 1 d . . .
N5 N 0.9364(7) 0.8769(4) 0.7350(3) 0.082(2) Uani 1 1 d . . .
N7 N 0.6342(6) 0.8269(4) 0.6946(3) 0.085(2) Uani 1 1 d . . .
N6 N 0.7903(7) 0.8307(4) 0.7069(3) 0.087(2) Uani 1 1 d . . .
C21 C 0.6002(8) 1.2092(5) 0.8104(3) 0.084(3) Uani 1 1 d . . .
H21 H 0.5576 1.2340 0.8199 0.101 Uiso 1 1 calc R . .
C32 C 1.0474(7) 1.1018(5) 0.7283(3) 0.070(3) Uani 1 1 d . . .
C33 C 1.0321(7) 0.9885(5) 0.6889(3) 0.075(3) Uani 1 1 d . . .
H33A H 1.0794 0.9644 0.6875 0.090 Uiso 1 1 calc R . .
H33B H 1.0294 1.0118 0.6668 0.090 Uiso 1 1 calc R . .
C12 C 1.0176(8) 0.9074(5) 0.7663(3) 0.088(3) Uani 1 1 d . . .
H12A H 1.0115 0.8866 0.7891 0.106 Uiso 1 1 calc R . .
H12B H 1.0696 0.8970 0.7564 0.106 Uiso 1 1 calc R . .
N106 N 0.5897(7) 1.1957(5) 0.5814(3) 0.108(3) Uani 1 1 d . . .
H10A H 0.5778 1.2092 0.6047 0.129 Uiso 1 1 calc R . .
H10B H 0.5931 1.2224 0.5648 0.129 Uiso 1 1 calc R . .
C15 C 0.9343(8) 0.8766(5) 0.6936(3) 0.080(3) Uani 1 1 d . . .
H15 H 0.9768 0.8521 0.6835 0.096 Uiso 1 1 calc R . .
N305 N 0.4151(7) 0.8032(5) 0.8828(3) 0.106(3) Uani 1 1 d . . .
H30A H 0.4164 0.7640 0.8692 0.128 Uiso 1 1 calc R . .
H30B H 0.3947 0.8056 0.9047 0.128 Uiso 1 1 calc R . .
N306 N 0.4737(7) 0.8558(5) 0.8382(3) 0.100(3) Uani 1 1 d . . .
H30C H 0.4748 0.8164 0.8248 0.120 Uiso 1 1 calc R . .
H30D H 0.4929 0.8923 0.8297 0.120 Uiso 1 1 calc R . .
C203 C 0.8954(7) -0.0591(6) -0.0396(3) 0.081(3) Uani 1 1 d . . .
C31 C 1.0833(7) 1.2094(4) 0.7791(3) 0.077(3) Uani 1 1 d . . .
H31A H 1.1432 1.2297 0.7972 0.092 Uiso 1 1 calc R . .
H31B H 1.0829 1.2285 0.7553 0.092 Uiso 1 1 calc R . .
C19 C 0.4200(7) 0.9901(5) 0.7100(3) 0.077(3) Uani 1 1 d . . .
H19 H 0.3555 0.9702 0.6958 0.092 Uiso 1 1 calc R . .
C6 C 0.4997(8) 1.0970(6) 0.8145(3) 0.091(3) Uani 1 1 d . . .
H6A H 0.5001 1.0725 0.8361 0.109 Uiso 1 1 calc R . .
H6B H 0.4527 1.1213 0.8155 0.109 Uiso 1 1 calc R . .
N201 N 0.8999(7) -0.0064(5) -0.0942(3) 0.109(3) Uani 1 1 d . . .
H20A H 0.9122 -0.0034 -0.1175 0.130 Uiso 1 1 calc R . .
H20B H 0.8751 0.0227 -0.0822 0.130 Uiso 1 1 calc R . .
C26 C 0.5172(7) 1.0761(5) 0.6905(3) 0.078(3) Uani 1 1 d . . .
C11 C 1.0185(8) 1.0102(6) 0.8135(3) 0.085(3) Uani 1 1 d . . .
C20 C 0.4351(7) 1.0584(5) 0.7391(3) 0.083(3) Uani 1 1 d . . .
H20 H 0.3767 1.0697 0.7401 0.100 Uiso 1 1 calc R . .
C4 C 0.4481(9) 0.8790(5) 0.7238(3) 0.097(3) Uani 1 1 d . . .
H4A H 0.3895 0.8545 0.7055 0.116 Uiso 1 1 calc R . .
H4B H 0.4518 0.8605 0.7478 0.116 Uiso 1 1 calc R . .
N105 N 0.5973(6) 1.0958(4) 0.5965(3) 0.088(2) Uani 1 1 d . . .
H10C H 0.5854 1.1093 0.6197 0.106 Uiso 1 1 calc R . .
H10D H 0.6058 1.0556 0.5899 0.106 Uiso 1 1 calc R . .
C23 C 0.9408(7) 1.2615(5) 0.8488(3) 0.080(3) Uani 1 1 d . . .
H23 H 0.9617 1.3051 0.8691 0.096 Uiso 1 1 calc R . .
C16 C 0.8355(8) 0.8384(5) 0.6734(3) 0.088(3) Uani 1 1 d . . .
H16 H 0.8298 0.7943 0.6553 0.106 Uiso 1 1 calc R . .
C10 C 1.0579(8) 1.1252(5) 0.8575(3) 0.092(3) Uani 1 1 d . . .
H101 H 1.1193 1.1557 0.8681 0.110 Uiso 1 1 calc R . .
H102 H 1.0426 1.0998 0.8777 0.110 Uiso 1 1 calc R . .
C313 C 0.4444(8) 0.8599(5) 0.8700(4) 0.090(3) Uani 1 1 d . . .
C100 C 0.7017(9) 0.9264(6) 0.3602(3) 0.091(3) Uani 1 1 d . . .
C103 C 0.6893(8) 0.7950(5) 0.3193(3) 0.090(3) Uani 1 1 d . . .
N200 N 0.9536(7) -0.0956(5) -0.0948(3) 0.108(3) Uani 1 1 d . . .
H20C H 0.9663 -0.0932 -0.1180 0.130 Uiso 1 1 calc R . .
H20D H 0.9657 -0.1274 -0.0833 0.130 Uiso 1 1 calc R . .
C17 C 0.5946(8) 0.8284(5) 0.6558(3) 0.088(3) Uani 1 1 d . . .
H17 H 0.5730 0.7827 0.6376 0.106 Uiso 1 1 calc R . .
C28 C 0.6793(10) 1.2325(5) 0.7619(4) 0.088(3) Uani 1 1 d . . .
C1 C 0.8529(8) 0.8493(5) 0.7415(4) 0.087(3) Uani 1 1 d . . .
C36 C 0.6091(8) 0.9293(5) 0.6333(3) 0.078(3) Uani 1 1 d . . .
C2 C 0.7007(8) 0.7897(5) 0.7024(4) 0.096(3) Uani 1 1 d . . .
H2A H 0.6957 0.7734 0.7269 0.115 Uiso 1 1 calc R . .
H2B H 0.6882 0.7499 0.6802 0.115 Uiso 1 1 calc R . .
C30 C 0.9467(8) 1.2479(5) 0.7811(4) 0.079(3) Uani 1 1 d . . .
N300 N 0.2600(7) 1.1474(5) 1.1652(3) 0.112(3) Uani 1 1 d . . .
H30E H 0.2329 1.1552 1.1848 0.134 Uiso 1 1 calc R . .
H30F H 0.2833 1.1129 1.1621 0.134 Uiso 1 1 calc R . .
C18 C 0.5175(8) 0.8592(5) 0.6629(3) 0.086(3) Uani 1 1 d . . .
H18 H 0.4583 0.8284 0.6473 0.103 Uiso 1 1 calc R . .
C22 C 0.6997(8) 1.2474(6) 0.8309(3) 0.083(3) Uani 1 1 d . . .
H22 H 0.7052 1.2926 0.8477 0.100 Uiso 1 1 calc R . .
C13 C 1.1070(7) 1.0960(5) 0.7926(3) 0.082(3) Uani 1 1 d . . .
H13 H 1.1718 1.1187 0.8053 0.098 Uiso 1 1 calc R . .
C27 C 0.5184(8) 1.1800(5) 0.7384(3) 0.078(3) Uani 1 1 d . . .
H27A H 0.5263 1.2018 0.7160 0.093 Uiso 1 1 calc R . .
H27B H 0.4685 1.1927 0.7489 0.093 Uiso 1 1 calc R . .
C110 C 0.6700(9) 1.1656(6) 0.5164(3) 0.102(4) Uani 1 1 d . . .
H110 H 0.6828 1.2117 0.5292 0.123 Uiso 1 1 calc R . .
C9 C 0.9145(8) 1.1558(6) 0.8640(3) 0.082(3) Uani 1 1 d . . .
C25 C 0.4757(7) 0.9637(5) 0.6453(3) 0.079(3) Uani 1 1 d . . .
H25A H 0.4136 0.9344 0.6342 0.095 Uiso 1 1 calc R . .
H25B H 0.4918 0.9914 0.6263 0.095 Uiso 1 1 calc R . .
N206 N 0.7411(7) 0.2058(5) 0.2507(3) 0.117(3) Uani 1 1 d . . .
H20E H 0.7307 0.2410 0.2651 0.140 Uiso 1 1 calc R . .
H20F H 0.7411 0.1696 0.2601 0.140 Uiso 1 1 calc R . .
C34 C 0.8726(9) 0.9432(5) 0.6581(4) 0.083(3) Uani 1 1 d . . .
C105 C 0.7484(9) 0.9154(6) 0.3308(4) 0.110(4) Uani 1 1 d . . .
H105 H 0.7861 0.9524 0.3243 0.132 Uiso 1 1 calc R . .
C310 C 0.4991(10) 0.9817(7) 0.8927(4) 0.117(4) Uani 1 1 d . . .
H310 H 0.5439 0.9804 0.8777 0.141 Uiso 1 1 calc R . .
C29 C 0.8287(8) 1.2986(5) 0.8019(3) 0.086(3) Uani 1 1 d . . .
H29A H 0.8302 1.3155 0.7774 0.103 Uiso 1 1 calc R . .
H29B H 0.8369 1.3377 0.8240 0.103 Uiso 1 1 calc R . .
N100 N 0.7181(7) 0.9952(5) 0.3766(3) 0.105(3) Uani 1 1 d . . .
N301 N 0.2322(8) 1.2400(6) 1.1435(3) 0.128(4) Uani 1 1 d . . .
H30G H 0.2045 1.2499 1.1627 0.154 Uiso 1 1 calc R . .
H30H H 0.2379 1.2652 1.1262 0.154 Uiso 1 1 calc R . .
C5 C 0.4855(8) 0.9851(6) 0.7736(4) 0.087(3) Uani 1 1 d . . .
N101 N 0.6921(7) 1.0025(5) 0.4099(3) 0.105(3) Uani 1 1 d . . .
C109 C 0.6954(9) 1.1501(7) 0.4816(4) 0.107(4) Uani 1 1 d . . .
H109 H 0.7261 1.1842 0.4705 0.129 Uiso 1 1 calc R . .
C24 C 1.0188(8) 1.2315(5) 0.8408(3) 0.087(3) Uani 1 1 d . . .
H24 H 1.0781 1.2599 0.8578 0.104 Uiso 1 1 calc R . .
C111 C 0.6268(8) 1.1183(6) 0.5343(3) 0.091(3) Uani 1 1 d . . .
C101 C 0.6445(7) 0.8711(6) 0.3660(4) 0.096(3) Uani 1 1 d . . .
H10X H 0.6059 0.8770 0.3837 0.116 Uiso 1 1 calc R . .
C113 C 0.6023(8) 1.1358(6) 0.5716(3) 0.084(3) Uani 1 1 d . . .
C201 C 0.8562(9) -0.0111(6) 0.0204(3) 0.104(4) Uani 1 1 d . . .
H201 H 0.8469 0.0265 0.0372 0.125 Uiso 1 1 calc R . .
C102 C 0.6413(8) 0.8063(6) 0.3467(4) 0.101(3) Uani 1 1 d . . .
H10Y H 0.6039 0.7690 0.3531 0.121 Uiso 1 1 calc R . .
C104 C 0.7399(9) 0.8480(6) 0.3104(4) 0.103(4) Uani 1 1 d . . .
H104 H 0.7713 0.8410 0.2898 0.124 Uiso 1 1 calc R . .
C108 C 0.6749(8) 1.0835(5) 0.4632(3) 0.088(3) Uani 1 1 d . . .
C208 C 0.7303(10) 0.0183(9) 0.1721(4) 0.129(5) Uani 1 1 d . . .
H208 H 0.6984 -0.0242 0.1750 0.154 Uiso 1 1 calc R . .
C213 C 0.9181(7) -0.0533(6) -0.0779(3) 0.082(3) Uani 1 1 d . . .
C107 C 0.6357(9) 1.0320(7) 0.4785(4) 0.119(4) Uani 1 1 d . . .
H107 H 0.6259 0.9862 0.4656 0.143 Uiso 1 1 calc R . .
N102 N 0.7058(7) 1.0664(6) 0.4255(3) 0.122(3) Uani 1 1 d . . .
H10E H 0.7319 1.0979 0.4145 0.146 Uiso 1 1 calc R . .
C112 C 0.6082(8) 1.0524(8) 0.5179(4) 0.115(4) Uani 1 1 d . . .
H112 H 0.5790 1.0194 0.5302 0.138 Uiso 1 1 calc R . .
C205 C 0.8561(10) -0.1282(7) 0.0053(4) 0.121(4) Uani 1 1 d . . .
H205 H 0.8447 -0.1713 0.0114 0.146 Uiso 1 1 calc R . .
N202 N 0.8161(7) -0.0834(6) 0.0652(3) 0.109(3) Uani 1 1 d . . .
H202 H 0.7981 -0.1238 0.0695 0.131 Uiso 1 1 calc R . .
N302 N 0.4147(11) 1.1386(8) 0.9807(5) 0.168(6) Uani 1 1 d . . .
C8 C 0.8097(9) 1.2197(6) 0.8800(3) 0.102(4) Uani 1 1 d . . .
H8A H 0.8043 1.1917 0.8998 0.122 Uiso 1 1 calc R . .
H8B H 0.8251 1.2674 0.8944 0.122 Uiso 1 1 calc R . .
C202 C 0.8810(9) -0.0061(7) -0.0161(3) 0.113(4) Uani 1 1 d . . .
H20X H 0.8876 0.0353 -0.0242 0.135 Uiso 1 1 calc R . .
C312 C 0.4407(9) 0.9224(6) 0.8932(4) 0.099(3) Uani 1 1 d . . .
C35 C 0.7249(8) 0.8681(5) 0.6227(3) 0.087(3) Uani 1 1 d . . .
H35A H 0.7115 0.8202 0.6090 0.104 Uiso 1 1 calc R . .
H35B H 0.7336 0.8954 0.6028 0.104 Uiso 1 1 calc R . .
C106 C 0.6844(11) 0.7282(6) 0.2994(4) 0.129(5) Uani 1 1 d . . .
C307 C 0.4371(12) 1.0461(7) 0.9338(4) 0.118(4) Uani 1 1 d . . .
C200 C 0.8460(8) -0.0722(7) 0.0308(3) 0.100(4) Uani 1 1 d . . .
C304 C 0.3339(10) 1.2136(8) 1.0845(4) 0.141(5) Uani 1 1 d . . .
H304 H 0.3282 1.2581 1.0910 0.169 Uiso 1 1 calc R . .
C7 C 0.6596(10) 1.1435(7) 0.8481(4) 0.093(3) Uani 1 1 d . . .
C210 C 0.7660(10) 0.1391(10) 0.1910(4) 0.120(5) Uani 1 1 d . . .
N203 N 0.8172(7) -0.0290(7) 0.0900(3) 0.119(4) Uani 1 1 d . . .
N103 N 0.6729(10) 0.6796(5) 0.3174(3) 0.162(6) Uani 1 1 d . . .
H103 H 0.6729 0.6390 0.3053 0.194 Uiso 1 1 calc R . .
H10F H 0.6650 0.6869 0.3419 0.194 Uiso 1 1 calc R . .
C207 C 0.7828(10) 0.0230(10) 0.1449(4) 0.131(5) Uani 1 1 d . . .
C301 C 0.3498(12) 1.0805(11) 1.0634(4) 0.152(6) Uani 1 1 d . . .
H301 H 0.3547 1.0360 1.0553 0.182 Uiso 1 1 calc R . .
C209 C 0.7246(10) 0.0800(10) 0.1961(4) 0.125(5) Uani 1 1 d . . .
H209 H 0.6905 0.0780 0.2160 0.150 Uiso 1 1 calc R . .
C204 C 0.8830(10) -0.1184(7) -0.0283(4) 0.119(4) Uani 1 1 d . . .
H204 H 0.8938 -0.1553 -0.0449 0.143 Uiso 1 1 calc R . .
N204 N 0.7856(8) -0.0385(6) 0.1201(4) 0.125(4) Uani 1 1 d . . .
C311 C 0.3778(10) 0.9257(7) 0.9149(4) 0.122(4) Uani 1 1 d . . .
H311 H 0.3358 0.8857 0.9159 0.146 Uiso 1 1 calc R . .
C3 C 0.5919(8) 0.8481(5) 0.7235(4) 0.085(3) Uani 1 1 d . . .
C303 C 0.3109(9) 1.1714(10) 1.1068(3) 0.123(5) Uani 1 1 d . . .
C302 C 0.3168(9) 1.1007(9) 1.0968(4) 0.119(4) Uani 1 1 d . . .
H302 H 0.2987 1.0702 1.1127 0.143 Uiso 1 1 calc R . .
N104 N 0.6960(11) 0.7164(6) 0.2632(4) 0.174(6) Uani 1 1 d . . .
H10G H 0.6959 0.6757 0.2513 0.209 Uiso 1 1 calc R . .
H10H H 0.7039 0.7493 0.2506 0.209 Uiso 1 1 calc R . .
C206 C 0.8258(10) 0.0842(8) 0.1390(4) 0.130(5) Uani 1 1 d . . .
H206 H 0.8569 0.0864 0.1181 0.156 Uiso 1 1 calc R . .
C309 C 0.4959(13) 1.0395(11) 0.9120(5) 0.160(7) Uani 1 1 d . . .
H309 H 0.5380 1.0789 0.9103 0.192 Uiso 1 1 calc R . .
C308 C 0.3745(12) 0.9917(9) 0.9370(5) 0.151(6) Uani 1 1 d . . .
H308 H 0.3312 0.9958 0.9525 0.181 Uiso 1 1 calc R . .
C306 C 0.2658(9) 1.1866(7) 1.1409(4) 0.108(4) Uani 1 1 d . . .
C305 C 0.3693(11) 1.1910(9) 1.0483(4) 0.131(5) Uani 1 1 d . . .
H305 H 0.3864 1.2189 1.0309 0.157 Uiso 1 1 calc R . .
N304 N 0.4307(11) 1.1177(7) 0.9484(5) 0.190(7) Uani 1 1 d . . .
H30I H 0.4389 1.1457 0.9327 0.228 Uiso 1 1 calc R . .
N205 N 0.7571(8) 0.2587(7) 0.2005(4) 0.150(5) Uani 1 1 d . . .
H20G H 0.7469 0.2946 0.2142 0.180 Uiso 1 1 calc R . .
H20H H 0.7676 0.2582 0.1767 0.180 Uiso 1 1 calc R . .
N303 N 0.3974(9) 1.0941(7) 1.0004(4) 0.144(4) Uani 1 1 d . . .
C300 C 0.3737(10) 1.1273(11) 1.0436(6) 0.143(5) Uani 1 1 d . . .
C211 C 0.8231(10) 0.1430(10) 0.1639(5) 0.151(6) Uani 1 1 d . . .
H211 H 0.8594 0.1854 0.1628 0.182 Uiso 1 1 calc R . .
C212 C 0.7566(9) 0.2072(10) 0.2152(4) 0.128(5) Uani 1 1 d . . .
O19 O 0.5191(5) 0.2813(3) 0.1715(2) 0.089(2) Uani 1 1 d . . .
N41 N 0.4387(6) 0.3440(4) 0.2014(3) 0.090(3) Uani 1 1 d . . .
O17 O 0.5178(6) 0.5688(4) 0.2303(2) 0.108(2) Uani 1 1 d . . .
O24 O 0.5648(5) 0.2687(4) 0.2703(2) 0.101(2) Uani 1 1 d . . .
N29 N 0.5538(7) 0.4561(4) 0.3467(3) 0.095(3) Uani 1 1 d . . .
O18 O 0.5501(5) 0.5520(4) 0.3247(2) 0.102(2) Uani 1 1 d . . .
O14 O 0.9479(5) 0.6440(4) 0.3488(2) 0.102(2) Uani 1 1 d . . .
O20 O 0.6969(6) 0.3351(4) 0.1348(2) 0.112(3) Uani 1 1 d . . .
O15 O 0.8965(6) 0.6519(4) 0.2539(3) 0.110(2) Uani 1 1 d . . .
N40 N 0.4659(7) 0.3323(4) 0.2693(3) 0.094(3) Uani 1 1 d . . .
O16 O 0.6855(6) 0.6245(4) 0.1916(2) 0.108(3) Uani 1 1 d . . .
N25 N 1.0314(7) 0.5797(5) 0.3194(4) 0.121(4) Uani 1 1 d . . .
N42 N 0.4800(7) 0.3678(4) 0.1472(3) 0.098(3) Uani 1 1 d . . .
O13 O 0.7697(6) 0.5918(4) 0.3851(2) 0.107(2) Uani 1 1 d . . .
N31 N 0.4311(6) 0.4592(4) 0.2234(3) 0.095(3) Uani 1 1 d . . .
N43 N 0.6161(9) 0.4121(5) 0.1250(3) 0.105(3) Uani 1 1 d . . .
N32 N 0.4850(7) 0.4854(4) 0.1723(3) 0.097(3) Uani 1 1 d . . .
N26 N 0.9823(8) 0.5550(5) 0.3707(4) 0.114(3) Uani 1 1 d . . .
N38 N 0.7026(9) 0.3689(5) 0.3645(3) 0.099(3) Uani 1 1 d . . .
N30 N 0.4585(7) 0.4501(4) 0.2929(3) 0.093(3) Uani 1 1 d . . .
O23 O 0.7716(6) 0.3001(5) 0.3316(3) 0.120(3) Uani 1 1 d . . .
N34 N 0.7579(8) 0.5591(5) 0.1559(3) 0.104(3) Uani 1 1 d . . .
O22 O 0.9408(7) 0.3567(4) 0.2898(3) 0.128(3) Uani 1 1 d . . .
N46 N 1.0086(11) 0.4794(6) 0.2304(5) 0.140(6) Uani 1 1 d . . .
N44 N 0.7652(10) 0.4429(5) 0.1313(4) 0.142(5) Uani 1 1 d . . .
N28 N 0.7015(8) 0.4828(5) 0.3893(3) 0.101(3) Uani 1 1 d . . .
C56 C 0.7340(11) 0.5031(7) 0.1235(4) 0.120(5) Uani 1 1 d . . .
H56 H 0.7533 0.5166 0.0998 0.145 Uiso 1 1 calc R . .
C66 C 0.5337(9) 0.3093(6) 0.2876(4) 0.090(3) Uani 1 1 d . . .
N35 N 0.9090(8) 0.5864(5) 0.1963(4) 0.116(4) Uani 1 1 d . . .
C55 C 0.6308(11) 0.4775(5) 0.1155(3) 0.109(4) Uani 1 1 d . . .
H55 H 0.6013 0.4749 0.0875 0.131 Uiso 1 1 calc R . .
N36 N 1.0022(10) 0.5905(5) 0.2544(5) 0.120(4) Uani 1 1 d . . .
N45 N 0.9121(9) 0.4693(5) 0.1738(5) 0.133(4) Uani 1 1 d . . .
C67 C 0.4153(9) 0.3035(5) 0.2295(4) 0.095(3) Uani 1 1 d . . .
H67A H 0.3504 0.2969 0.2292 0.114 Uiso 1 1 calc R . .
H67B H 0.4248 0.2586 0.2207 0.114 Uiso 1 1 calc R . .
N27 N 0.8503(8) 0.5159(4) 0.3969(3) 0.104(3) Uani 1 1 d . . .
C68 C 0.4860(8) 0.3264(5) 0.1730(3) 0.086(3) Uani 1 1 d . . .
C45 C 0.6858(12) 0.5753(7) 0.1674(4) 0.103(4) Uani 1 1 d . . .
O21 O 0.9138(7) 0.3708(4) 0.1921(4) 0.161(4) Uani 1 1 d . . .
N37 N 0.8470(11) 0.3980(6) 0.3759(4) 0.119(4) Uani 1 1 d . . .
C54 C 0.4337(8) 0.4163(5) 0.1577(3) 0.094(3) Uani 1 1 d . . .
H54 H 0.3822 0.4122 0.1354 0.112 Uiso 1 1 calc R . .
N47 N 1.0288(8) 0.4660(6) 0.2951(5) 0.134(4) Uani 1 1 d . . .
N39 N 0.5498(8) 0.3378(5) 0.3267(3) 0.106(3) Uani 1 1 d . . .
C49 C 0.8311(12) 0.4492(6) 0.4044(3) 0.114(4) Uani 1 1 d . . .
H49 H 0.8607 0.4495 0.4320 0.137 Uiso 1 1 calc R . .
C52 C 0.4374(9) 0.3815(5) 0.2978(3) 0.097(3) Uani 1 1 d . . .
H52 H 0.3728 0.3646 0.2987 0.117 Uiso 1 1 calc R . .
C53 C 0.3983(9) 0.3989(5) 0.1942(4) 0.097(3) Uani 1 1 d . . .
H53 H 0.3311 0.3834 0.1880 0.117 Uiso 1 1 calc R . .
N33 N 0.6105(9) 0.5284(5) 0.1436(3) 0.102(3) Uani 1 1 d . . .
C44 C 0.5226(11) 0.5288(5) 0.1473(3) 0.111(4) Uani 1 1 d . . .
H44A H 0.4825 0.5144 0.1206 0.133 Uiso 1 1 calc R . .
H44B H 0.5226 0.5756 0.1586 0.133 Uiso 1 1 calc R . .
C47 C 1.0508(10) 0.6207(6) 0.2927(6) 0.124(5) Uani 1 1 d . . .
H47A H 1.0368 0.6640 0.3015 0.148 Uiso 1 1 calc R . .
H47B H 1.1160 0.6307 0.2931 0.148 Uiso 1 1 calc R . .
C69 C 0.5278(9) 0.3643(5) 0.1152(3) 0.099(4) Uani 1 1 d . . .
H69A H 0.5347 0.3182 0.1079 0.119 Uiso 1 1 calc R . .
H69B H 0.4909 0.3726 0.0917 0.119 Uiso 1 1 calc R . .
C41 C 0.5228(9) 0.4901(6) 0.3215(4) 0.092(3) Uani 1 1 d . . .
C39 C 0.7745(10) 0.5361(6) 0.3899(3) 0.100(4) Uani 1 1 d . . .
C57 C 0.9600(11) 0.5397(6) 0.1853(5) 0.125(5) Uani 1 1 d . . .
H57 H 0.9930 0.5530 0.1648 0.150 Uiso 1 1 calc R . .
C46 C 0.9341(12) 0.6117(6) 0.2360(6) 0.119(5) Uani 1 1 d . . .
C64 C 0.7712(12) 0.3508(7) 0.3547(4) 0.105(4) Uani 1 1 d . . .
C42 C 0.4074(9) 0.4737(6) 0.2616(4) 0.108(4) Uani 1 1 d . . .
H42A H 0.3424 0.4525 0.2583 0.130 Uiso 1 1 calc R . .
H42B H 0.4176 0.5230 0.2703 0.130 Uiso 1 1 calc R . .
C43 C 0.4814(9) 0.5104(6) 0.2108(4) 0.106(4) Uani 1 1 d . . .
N48 N 0.9788(8) 0.4401(6) 0.3478(5) 0.139(4) Uani 1 1 d . . .
C37 C 0.9841(10) 0.5974(6) 0.3464(4) 0.110(4) Uani 1 1 d . . .
C40 C 0.6114(11) 0.4878(6) 0.3859(3) 0.111(4) Uani 1 1 d . . .
H40A H 0.6125 0.5360 0.3921 0.133 Uiso 1 1 calc R . .
H40B H 0.5849 0.4668 0.4057 0.133 Uiso 1 1 calc R . .
C58 C 1.0246(12) 0.5436(7) 0.2227(6) 0.133(5) Uani 1 1 d . . .
H58 H 1.0883 0.5605 0.2205 0.159 Uiso 1 1 calc R . .
C50 C 0.7267(11) 0.4251(6) 0.3971(4) 0.106(4) Uani 1 1 d . . .
H50 H 0.7069 0.4124 0.4210 0.128 Uiso 1 1 calc R . .
C70 C 0.6924(11) 0.3910(7) 0.1306(4) 0.111(4) Uani 1 1 d . . .
C51 C 0.5000(9) 0.3874(6) 0.3368(4) 0.104(4) Uani 1 1 d . . .
H51 H 0.4660 0.3771 0.3575 0.124 Uiso 1 1 calc R . .
C61 C 1.0540(11) 0.4525(7) 0.2590(6) 0.138(6) Uani 1 1 d . . .
H61A H 1.0406 0.4032 0.2492 0.166 Uiso 1 1 calc R . .
H61B H 1.1198 0.4718 0.2631 0.166 Uiso 1 1 calc R . .
C59 C 1.0715(11) 0.5270(8) 0.3280(5) 0.134(5) Uani 1 1 d . . .
H59 H 1.1388 0.5405 0.3336 0.161 Uiso 1 1 calc R . .
C65 C 0.6158(11) 0.3205(5) 0.3528(4) 0.113(4) Uani 1 1 d . . .
H65A H 0.6231 0.2767 0.3399 0.136 Uiso 1 1 calc R . .
H65B H 0.5934 0.3145 0.3770 0.136 Uiso 1 1 calc R . .
C38 C 0.9390(10) 0.5605(6) 0.4039(4) 0.119(5) Uani 1 1 d . . .
H38A H 0.9776 0.5517 0.4267 0.143 Uiso 1 1 calc R . .
H38B H 0.9351 0.6073 0.4115 0.143 Uiso 1 1 calc R . .
C62 C 0.9797(11) 0.4137(8) 0.3085(6) 0.130(5) Uani 1 1 d . . .
C72 C 0.9510(16) 0.4374(10) 0.2027(8) 0.156(9) Uani 1 1 d . . .
C60 C 1.0329(10) 0.5096(6) 0.3628(5) 0.131(5) Uani 1 1 d . . .
H60 H 1.0818 0.5142 0.3863 0.157 Uiso 1 1 calc R . .
C63 C 0.9359(15) 0.3949(7) 0.3730(5) 0.153(7) Uani 1 1 d . . .
H63A H 0.9340 0.3477 0.3616 0.183 Uiso 1 1 calc R . .
H63B H 0.9747 0.4080 0.4001 0.183 Uiso 1 1 calc R . .
C71 C 0.8535(14) 0.4388(7) 0.1333(6) 0.156(7) Uani 1 1 d . . .
H71A H 0.8791 0.4622 0.1141 0.187 Uiso 1 1 calc R . .
H71B H 0.8531 0.3909 0.1257 0.187 Uiso 1 1 calc R . .
N13A N 0.9226(6) 0.7748(4) 0.3418(2) 0.080(2) Uani 1 1 d . . .
H13A H 0.9218 0.7338 0.3301 0.096 Uiso 1 1 calc R . .
H13B H 0.9396 0.8086 0.3307 0.096 Uiso 1 1 calc R . .
N8A N 0.7950(6) 1.2177(4) 0.6657(2) 0.092(3) Uani 1 1 d . . .
H8A1 H 0.7837 1.2250 0.6895 0.110 Uiso 1 1 calc R . .
H8A2 H 0.7938 1.2480 0.6514 0.110 Uiso 1 1 calc R . .
N9A N 0.8151(6) 1.1177(5) 0.6728(3) 0.097(3) Uani 1 1 d . . .
H9A1 H 0.8037 1.1255 0.6966 0.117 Uiso 1 1 calc R . .
H9A2 H 0.8276 1.0799 0.6635 0.117 Uiso 1 1 calc R . .
N14A N 0.8730(6) 0.7328(5) 0.3916(3) 0.102(3) Uani 1 1 d . . .
H14A H 0.8728 0.6923 0.3793 0.122 Uiso 1 1 calc R . .
H14B H 0.8565 0.7388 0.4144 0.122 Uiso 1 1 calc R . .
C125 C 0.9016(8) 0.8526(5) 0.3975(3) 0.084(3) Uani 1 1 d . . .
C128 C 0.8985(7) 0.7854(5) 0.3755(3) 0.082(3) Uani 1 1 d . . .
C124 C 0.9631(8) 0.9092(5) 0.3924(3) 0.087(3) Uani 1 1 d . . .
H124 H 1.0022 0.9022 0.3750 0.105 Uiso 1 1 calc R . .
C117 C 0.8716(8) 1.1998(7) 0.5973(3) 0.109(4) Uani 1 1 d . . .
H117 H 0.8813 1.2448 0.6115 0.131 Uiso 1 1 calc R . .
C126 C 0.8500(8) 0.8632(6) 0.4236(4) 0.107(4) Uani 1 1 d . . .
H126 H 0.8083 0.8266 0.4286 0.128 Uiso 1 1 calc R . .
C122 C 0.9204(10) 0.9818(6) 0.4351(4) 0.112(4) Uani 1 1 d . . .
C115 C 0.8792(9) 1.1328(8) 0.5427(4) 0.101(4) Uani 1 1 d . . .
C118 C 0.8317(8) 1.1482(6) 0.6137(3) 0.086(3) Uani 1 1 d . . .
C127 C 0.8592(11) 0.9307(9) 0.4435(4) 0.137(5) Uani 1 1 d . . .
H127 H 0.8240 0.9402 0.4622 0.165 Uiso 1 1 calc R . .
C123 C 0.9693(9) 0.9707(7) 0.4102(4) 0.110(4) Uani 1 1 d . . .
H123 H 1.0101 1.0074 0.4048 0.132 Uiso 1 1 calc R . .
N12A N 0.9254(11) 1.0552(7) 0.4543(5) 0.164(5) Uani 1 1 d . . .
C119 C 0.8074(8) 1.0859(8) 0.5914(4) 0.111(4) Uani 1 1 d . . .
H119 H 0.7724 1.0498 0.5998 0.133 Uiso 1 1 calc R . .
C120 C 0.8360(10) 1.0737(8) 0.5531(4) 0.135(6) Uani 1 1 d . . .
H120 H 0.8261 1.0299 0.5371 0.162 Uiso 1 1 calc R . .
C116 C 0.8972(10) 1.1904(8) 0.5628(5) 0.125(4) Uani 1 1 d . . .
H116 H 0.9287 1.2275 0.5541 0.150 Uiso 1 1 calc R . .
C121 C 0.8135(8) 1.1618(5) 0.6515(3) 0.081(3) Uani 1 1 d . . .
N11A N 0.8957(8) 1.0555(9) 0.4869(5) 0.162(6) Uani 1 1 d . . .
N10A N 0.9080(9) 1.1197(7) 0.5028(4) 0.154(5) Uani 1 1 d . . .
H10I H 0.9307 1.1522 0.4917 0.185 Uiso 1 1 calc R . .

loop_
_atom_site_aniso_label
_atom_site_aniso_U_11
_atom_site_aniso_U_22
_atom_site_aniso_U_33
_atom_site_aniso_U_23
_atom_site_aniso_U_13
_atom_site_aniso_U_12
Cl1 0.099(2) 0.115(2) 0.133(2) 0.0490(19) 0.0511(18) 0.0458(18)
Cl2 0.107(2) 0.101(2) 0.212(4) 0.072(2) 0.067(2) 0.0427(19)
C1X 0.149(14) 0.075(8) 0.150(12) 0.042(8) 0.055(10) 0.019(9)
O1W 0.115(6) 0.120(6) 0.082(4) 0.029(4) 0.044(4) 0.035(5)
O2W 0.209(10) 0.106(6) 0.064(4) 0.012(4) 0.010(5) 0.051(6)
O3W 0.097(6) 0.144(7) 0.069(4) 0.032(4) 0.003(4) 0.012(5)
O4W 0.252(13) 0.115(7) 0.154(8) 0.039(6) 0.122(8) 0.052(7)
O5W 0.155(8) 0.113(6) 0.153(7) 0.048(6) 0.021(6) 0.043(6)
O6W 0.147(9) 0.170(9) 0.141(8) 0.011(7) 0.047(6) 0.005(7)
O7W 0.218(11) 0.105(6) 0.230(11) 0.063(7) 0.130(9) 0.073(7)
O9W 0.37(3) 0.161(12) 0.077(7) -0.007(7) 0.050(11) 0.147(16)
O31W 0.233(17) 0.150(11) 0.106(8) 0.019(7) 0.090(9) 0.007(10)
O9WA 0.08(4) 0.08(3) 0.10(3) 0.06(3) 0.06(3) 0.04(3)
O10W 0.169(9) 0.154(8) 0.114(6) 0.032(6) 0.041(6) 0.087(7)
O11W 0.163(10) 0.147(9) 0.211(11) 0.073(8) 0.107(9) 0.094(8)
O23W 0.120(10) 0.167(11) 0.36(2) 0.111(13) 0.061(11) 0.049(9)
O12W 0.145(9) 0.236(12) 0.190(10) 0.098(9) 0.076(8) 0.077(9)
O13W 0.268(16) 0.46(3) 0.116(8) 0.123(12) 0.098(9) 0.171(17)
O14W 0.212(13) 0.139(9) 0.43(2) 0.127(12) 0.196(14) 0.084(9)
O16W 0.187(10) 0.138(7) 0.131(7) 0.053(6) 0.052(7) 0.033(7)
O17W 0.52(3) 0.197(12) 0.127(8) 0.065(8) 0.133(13) 0.189(16)
O20W 0.192(11) 0.240(12) 0.126(7) 0.089(8) 0.047(7) 0.074(10)
O21W 0.330(18) 0.137(8) 0.118(7) 0.042(7) 0.039(9) 0.018(10)
O22W 0.226(12) 0.140(8) 0.158(8) 0.089(7) 0.034(8) 0.068(8)
O24W 0.221(13) 0.217(13) 0.163(10) 0.041(9) 0.033(9) 0.070(11)
O25W 0.310(18) 0.146(9) 0.138(8) 0.036(7) 0.058(10) -0.018(10)
O29W 0.20(2) 0.111(10) 0.23(2) -0.037(11) 0.15(2) -0.004(12)
O27W 0.35(2) 0.137(10) 0.199(13) 0.086(10) 0.075(13) 0.105(12)
O28W 0.40(2) 0.195(12) 0.162(10) 0.090(9) 0.109(12) 0.152(14)
O30W 0.38(2) 0.214(14) 0.191(13) 0.049(11) 0.090(14) 0.051(15)
O33W 0.32(3) 0.093(10) 0.131(12) 0.010(9) 0.120(15) 0.069(13)
O33A 0.57(9) 0.12(2) 0.14(2) 0.078(18) 0.23(4) 0.14(3)
O34W 0.264(18) 0.214(15) 0.298(19) -0.045(13) 0.034(15) 0.104(13)
O35W 0.182(14) 0.198(14) 0.51(3) -0.152(18) 0.052(17) 0.033(11)
O36W 0.36(2) 0.37(2) 0.202(13) 0.166(15) 0.173(15) 0.21(2)
O37W 0.188(12) 0.34(2) 0.145(9) 0.077(11) 0.027(8) 0.081(13)
O38W 0.245(18) 0.219(16) 0.56(4) -0.023(19) 0.21(2) 0.069(14)
O39W 0.233(16) 0.258(17) 0.272(17) 0.124(14) 0.076(13) 0.068(13)
O41W 0.220(17) 0.44(3) 0.258(18) 0.072(19) 0.100(14) 0.083(19)
O44W 0.37(3) 0.41(3) 0.203(15) 0.146(18) 0.108(16) 0.32(3)
O44A 0.05(2) 0.026(14) 0.06(2) 0.000(13) 0.020(15) 0.015(13)
O45W 0.287(19) 0.216(14) 0.259(16) 0.042(12) 0.100(14) 0.106(14)
O43W 0.32(2) 0.170(13) 0.44(3) 0.044(16) 0.08(2) 0.092(14)
O46W 0.35(3) 0.30(2) 0.45(3) 0.23(2) 0.14(2) 0.19(2)
O48W 0.25(3) 0.105(13) 0.53(5) 0.14(2) 0.15(3) 0.104(15)
O49W 0.111(17) 0.053(11) 0.24(3) 0.030(13) 0.027(16) 0.051(11)
O50W 0.33(2) 0.256(17) 0.216(14) 0.099(13) 0.077(14) 0.037(15)
O40W 0.079(12) 0.030(7) 0.33(3) 0.047(11) 0.080(15) 0.021(7)
O18W 0.051(8) 0.065(7) 0.245(17) 0.076(9) 0.047(9) 0.013(6)
O54W 0.16(3) 0.11(2) 0.10(2) -0.040(16) 0.028(18) 0.022(19)
O64W 0.40(4) 0.59(6) 0.75(7) 0.54(6) 0.46(5) 0.32(5)
O53A 0.47(4) 0.172(17) 0.185(17) 0.089(15) 0.05(2) 0.00(2)
O57W 0.35(5) 0.28(4) 0.28(4) 0.10(3) 0.21(4) 0.21(4)
O32W 0.111(13) 0.178(16) 0.066(8) -0.010(10) 0.028(8) 0.007(12)
O57A 0.23(4) 0.14(3) 0.13(3) -0.03(2) 0.09(3) 0.05(3)
O55W 0.51(5) 0.26(3) 0.20(2) 0.10(2) 0.25(3) 0.27(4)
O56W 0.47(5) 0.20(3) 0.120(16) -0.057(17) 0.04(2) 0.15(3)
O61W 0.13(2) 0.33(4) 0.31(3) 0.12(3) 0.12(2) 0.09(2)
O60W 0.42(5) 0.109(16) 0.87(10) 0.02(3) 0.57(7) 0.01(2)
O15W 0.113(10) 0.106(8) 0.174(11) -0.005(8) 0.069(9) 0.007(7)
O19W 0.139(13) 0.065(6) 0.216(16) 0.000(9) 0.086(11) 0.017(8)
O60A 0.56(9) 0.56(9) 0.33(6) 0.01(5) 0.05(5) 0.53(9)
O62W 0.23(4) 0.23(4) 0.27(4) 0.19(4) 0.15(4) 0.17(4)
O59W 0.34(6) 0.17(3) 0.13(3) 0.03(2) 0.11(3) 0.08(4)
O47W 0.152(18) 0.19(2) 0.094(12) 0.053(13) -0.029(12) -0.011(16)
O67W 0.22(4) 0.26(5) 0.24(4) 0.15(4) 0.08(3) 0.17(4)
O8W 0.173(16) 0.117(12) 0.108(11) 0.009(9) 0.071(11) 0.081(12)
O70W 0.33(7) 0.27(5) 0.36(7) 0.17(5) 0.27(6) 0.17(5)
O68A 0.19(4) 0.37(7) 0.20(4) 0.19(5) 0.11(3) 0.17(5)
O11 0.085(5) 0.075(4) 0.078(4) 0.029(3) 0.026(4) 0.017(3)
O4 0.106(6) 0.087(5) 0.094(5) 0.036(4) 0.045(4) 0.038(4)
N4 0.100(6) 0.069(5) 0.088(6) 0.033(5) 0.052(5) 0.031(5)
O7 0.095(5) 0.077(4) 0.074(4) 0.023(4) 0.036(4) 0.022(4)
N19 0.110(8) 0.071(5) 0.082(5) 0.033(5) 0.040(5) 0.034(6)
O1 0.134(7) 0.085(5) 0.107(5) 0.044(4) 0.061(5) 0.038(4)
O12 0.094(5) 0.072(4) 0.083(5) 0.026(4) 0.030(4) 0.017(4)
N2 0.112(7) 0.074(5) 0.071(5) 0.028(4) 0.026(5) 0.028(5)
N14 0.081(6) 0.071(5) 0.080(6) 0.023(4) 0.022(5) 0.017(5)
O6 0.128(7) 0.092(5) 0.091(5) 0.032(4) 0.050(5) 0.026(5)
N17 0.087(6) 0.057(4) 0.086(6) 0.028(4) 0.029(5) 0.018(4)
N13 0.083(7) 0.073(5) 0.078(6) 0.023(4) 0.039(5) 0.022(5)
O8 0.107(6) 0.086(5) 0.095(5) 0.034(4) 0.045(4) 0.036(4)
O9 0.108(6) 0.083(4) 0.080(4) 0.024(4) 0.038(4) 0.022(4)
O10 0.096(5) 0.084(4) 0.088(4) 0.036(4) 0.041(4) 0.029(4)
O2 0.117(6) 0.105(5) 0.093(5) 0.044(4) 0.045(5) 0.036(5)
N11 0.096(7) 0.082(6) 0.084(6) 0.030(5) 0.031(6) 0.030(6)
N10 0.088(6) 0.080(6) 0.079(6) 0.028(5) 0.028(5) 0.022(5)
N18 0.082(6) 0.063(5) 0.098(6) 0.037(5) 0.031(5) 0.031(4)
O3 0.099(6) 0.088(5) 0.086(5) 0.037(4) 0.023(4) 0.016(4)
N9 0.113(7) 0.089(6) 0.083(6) 0.033(5) 0.042(5) 0.032(5)
N24 0.085(6) 0.073(5) 0.083(5) 0.026(5) 0.034(5) 0.017(4)
O5 0.116(6) 0.109(5) 0.082(4) 0.048(4) 0.050(4) 0.040(5)
N15 0.084(6) 0.088(6) 0.073(5) 0.030(4) 0.020(5) 0.032(5)
N20 0.099(7) 0.068(5) 0.102(6) 0.039(5) 0.039(6) 0.033(5)
N3 0.092(6) 0.071(5) 0.085(5) 0.031(5) 0.034(5) 0.033(5)
N16 0.114(7) 0.064(5) 0.064(5) 0.022(4) 0.039(5) 0.034(5)
N23 0.093(6) 0.074(5) 0.082(6) 0.029(5) 0.033(5) 0.018(5)
N1 0.124(8) 0.081(6) 0.094(6) 0.042(5) 0.060(6) 0.051(6)
N12 0.094(7) 0.102(7) 0.069(5) 0.027(5) 0.015(5) 0.039(6)
C14 0.078(7) 0.067(6) 0.090(7) 0.021(6) 0.023(6) 0.028(5)
N21 0.085(6) 0.069(5) 0.085(5) 0.022(4) 0.026(5) 0.013(5)
N22 0.100(7) 0.076(5) 0.073(5) 0.030(4) 0.044(5) 0.023(5)
N8 0.099(7) 0.080(5) 0.072(5) 0.033(4) 0.031(5) 0.020(5)
N5 0.091(7) 0.068(5) 0.094(6) 0.020(5) 0.029(6) 0.030(5)
N7 0.099(7) 0.077(5) 0.092(6) 0.034(5) 0.027(6) 0.031(5)
N6 0.090(7) 0.084(6) 0.091(6) 0.031(5) 0.032(6) 0.016(5)
C21 0.118(10) 0.070(6) 0.081(7) 0.019(5) 0.049(7) 0.039(7)
C32 0.079(7) 0.077(7) 0.072(7) 0.031(6) 0.039(6) 0.029(5)
C33 0.091(8) 0.070(6) 0.076(6) 0.018(6) 0.039(6) 0.028(6)
C12 0.123(10) 0.060(6) 0.098(8) 0.030(6) 0.033(8) 0.042(6)
N106 0.136(9) 0.113(8) 0.093(6) 0.037(6) 0.045(6) 0.046(7)
C15 0.102(9) 0.071(6) 0.083(7) 0.024(6) 0.038(6) 0.038(6)
N305 0.155(9) 0.083(6) 0.101(6) 0.032(5) 0.038(6) 0.053(6)
N306 0.142(9) 0.097(6) 0.086(6) 0.038(5) 0.043(6) 0.053(6)
C203 0.075(7) 0.080(7) 0.090(7) 0.019(6) 0.022(6) 0.024(6)
C31 0.118(9) 0.055(5) 0.061(5) 0.013(4) 0.036(6) 0.019(5)
C19 0.093(8) 0.068(6) 0.083(6) 0.027(5) 0.036(6) 0.029(5)
C6 0.113(10) 0.095(8) 0.080(7) 0.025(6) 0.042(7) 0.039(8)
N201 0.158(10) 0.098(7) 0.082(6) 0.034(5) 0.051(6) 0.029(7)
C26 0.090(8) 0.083(7) 0.069(6) 0.036(6) 0.022(6) 0.023(6)
C11 0.094(8) 0.084(7) 0.094(8) 0.039(7) 0.029(7) 0.037(7)
C20 0.090(8) 0.086(7) 0.101(8) 0.050(6) 0.042(6) 0.040(6)
C4 0.131(10) 0.071(7) 0.098(8) 0.027(6) 0.039(7) 0.029(7)
N105 0.094(7) 0.081(5) 0.091(6) 0.014(5) 0.032(5) 0.020(5)
C23 0.095(8) 0.072(6) 0.077(7) 0.013(5) 0.026(6) 0.030(6)
C16 0.106(10) 0.074(6) 0.084(7) 0.013(6) 0.035(7) 0.018(7)
C10 0.119(9) 0.086(7) 0.082(7) 0.028(6) 0.029(6) 0.038(7)
C313 0.106(9) 0.065(7) 0.089(8) 0.006(6) 0.011(7) 0.022(6)
C100 0.109(10) 0.079(8) 0.078(7) -0.014(6) 0.012(7) 0.042(7)
C103 0.109(9) 0.056(6) 0.105(8) 0.017(6) 0.033(7) 0.017(6)
N200 0.110(8) 0.105(7) 0.091(6) -0.009(6) 0.036(6) 0.007(6)
C17 0.104(9) 0.074(6) 0.088(8) 0.026(6) 0.025(7) 0.017(6)
C28 0.130(11) 0.070(6) 0.101(9) 0.039(7) 0.053(9) 0.066(7)
C1 0.079(9) 0.062(6) 0.120(10) 0.025(7) 0.040(8) 0.003(6)
C36 0.098(9) 0.066(6) 0.067(6) 0.014(5) 0.008(6) 0.025(6)
C2 0.091(9) 0.082(7) 0.125(9) 0.048(7) 0.041(7) 0.010(7)
C30 0.097(9) 0.057(6) 0.082(8) 0.024(6) 0.021(7) 0.013(6)
N300 0.132(9) 0.116(8) 0.095(6) 0.011(6) 0.044(6) 0.043(7)
C18 0.096(8) 0.063(6) 0.096(8) 0.026(6) 0.023(6) 0.008(6)
C22 0.098(9) 0.093(7) 0.083(7) 0.022(6) 0.045(7) 0.053(7)
C13 0.083(7) 0.077(6) 0.097(7) 0.026(6) 0.034(6) 0.032(6)
C27 0.092(8) 0.067(6) 0.089(7) 0.031(6) 0.031(7) 0.033(6)
C110 0.153(12) 0.099(8) 0.067(7) 0.028(6) 0.035(7) 0.041(8)
C9 0.092(8) 0.091(8) 0.071(6) 0.033(6) 0.043(6) 0.014(7)
C25 0.089(8) 0.086(7) 0.078(7) 0.040(6) 0.028(6) 0.030(6)
N206 0.171(10) 0.095(6) 0.122(8) 0.047(6) 0.076(7) 0.062(7)
C34 0.101(9) 0.061(6) 0.107(8) 0.034(6) 0.056(8) 0.028(7)
C105 0.101(10) 0.077(8) 0.133(11) 0.012(8) -0.004(8) 0.018(7)
C310 0.149(13) 0.090(9) 0.120(10) 0.020(8) 0.024(9) 0.054(10)
C29 0.105(9) 0.076(6) 0.086(7) 0.031(6) 0.018(6) 0.037(7)
N100 0.126(8) 0.082(6) 0.111(7) 0.013(6) 0.031(6) 0.039(6)
N301 0.149(10) 0.112(8) 0.119(8) 0.024(7) 0.039(7) 0.021(8)
C5 0.092(8) 0.092(8) 0.116(10) 0.066(8) 0.057(7) 0.043(7)
N101 0.103(7) 0.104(8) 0.096(7) -0.025(6) 0.011(6) 0.054(6)
C109 0.118(10) 0.110(10) 0.092(8) 0.034(7) 0.022(7) 0.021(8)
C24 0.110(9) 0.064(6) 0.087(7) 0.022(5) 0.020(6) 0.022(6)
C111 0.093(9) 0.079(7) 0.095(8) 0.018(7) 0.019(7) 0.015(6)
C101 0.066(8) 0.097(9) 0.119(9) 0.014(7) 0.031(6) 0.008(7)
C113 0.106(9) 0.091(8) 0.054(6) 0.019(6) 0.014(6) 0.027(7)
C201 0.145(11) 0.109(9) 0.076(7) 0.022(7) 0.048(7) 0.051(8)
C102 0.097(9) 0.069(7) 0.137(10) 0.020(7) 0.039(8) 0.018(6)
C104 0.107(10) 0.089(8) 0.112(9) 0.019(7) 0.010(7) 0.038(7)
C108 0.104(9) 0.048(6) 0.099(8) 0.011(6) 0.010(7) 0.011(6)
C208 0.123(12) 0.158(13) 0.092(9) 0.011(10) 0.028(9) 0.022(10)
C213 0.084(8) 0.084(7) 0.079(7) 0.017(6) 0.038(6) 0.012(6)
C107 0.130(12) 0.097(9) 0.117(10) 0.014(8) 0.005(9) 0.029(8)
N102 0.127(9) 0.130(10) 0.109(8) 0.029(7) 0.037(7) 0.028(7)
C112 0.078(9) 0.127(11) 0.117(10) 0.029(9) 0.008(7) -0.007(8)
C205 0.166(13) 0.114(10) 0.123(10) 0.057(9) 0.072(10) 0.060(9)
N202 0.135(9) 0.099(7) 0.088(7) 0.032(6) 0.028(6) 0.011(6)
N302 0.227(16) 0.161(12) 0.148(11) 0.045(10) 0.128(11) 0.043(11)
C8 0.147(12) 0.107(8) 0.068(7) 0.026(6) 0.046(8) 0.043(8)
C202 0.154(12) 0.114(9) 0.085(8) 0.048(7) 0.029(8) 0.044(9)
C312 0.108(10) 0.087(9) 0.098(8) 0.019(7) 0.014(7) 0.028(8)
C35 0.106(9) 0.090(7) 0.079(7) 0.021(6) 0.035(7) 0.040(7)
C106 0.205(16) 0.081(9) 0.118(10) 0.031(8) 0.075(10) 0.034(9)
C307 0.139(13) 0.076(8) 0.128(11) -0.001(8) 0.025(10) 0.027(9)
C200 0.121(10) 0.105(9) 0.093(8) 0.065(8) 0.032(7) 0.027(7)
C304 0.134(13) 0.151(12) 0.109(11) 0.042(10) 0.004(9) -0.009(10)
C7 0.119(11) 0.099(9) 0.076(7) 0.020(7) 0.049(8) 0.037(9)
C210 0.109(11) 0.189(16) 0.090(9) 0.050(10) 0.058(8) 0.055(11)
N203 0.105(8) 0.168(12) 0.080(7) 0.042(8) 0.019(6) 0.023(8)
N103 0.305(18) 0.082(7) 0.122(8) 0.025(7) 0.094(10) 0.063(9)
C207 0.110(11) 0.178(16) 0.096(10) 0.070(11) 0.019(8) -0.008(11)
C301 0.172(16) 0.204(18) 0.100(10) 0.043(11) 0.061(10) 0.063(14)
C209 0.109(11) 0.178(15) 0.099(10) 0.039(11) 0.038(8) 0.042(11)
C204 0.166(13) 0.101(9) 0.109(9) 0.034(8) 0.052(9) 0.050(9)
N204 0.143(10) 0.123(9) 0.110(8) 0.017(8) 0.045(8) 0.032(8)
C311 0.119(11) 0.097(9) 0.138(11) -0.006(8) 0.040(9) 0.021(8)
C3 0.092(9) 0.073(7) 0.085(8) 0.035(6) 0.019(7) 0.000(6)
C303 0.097(10) 0.188(16) 0.066(8) 0.035(9) 0.013(7) 0.004(10)
C302 0.111(11) 0.165(14) 0.088(9) 0.013(9) 0.022(7) 0.064(10)
N104 0.33(2) 0.096(8) 0.133(10) 0.028(7) 0.104(12) 0.079(10)
C206 0.145(13) 0.139(12) 0.082(8) -0.015(9) 0.049(8) 0.004(10)
C309 0.180(17) 0.21(2) 0.141(13) 0.060(14) 0.066(13) 0.122(16)
C308 0.149(14) 0.134(13) 0.212(17) 0.037(12) 0.097(13) 0.079(12)
C306 0.124(11) 0.099(9) 0.087(8) 0.024(8) 0.013(8) 0.009(8)
C305 0.155(14) 0.143(13) 0.098(10) 0.047(9) 0.040(9) 0.025(11)
N304 0.253(18) 0.127(11) 0.226(16) 0.049(11) 0.157(15) 0.039(11)
N205 0.169(12) 0.169(11) 0.125(9) 0.079(9) 0.046(8) 0.025(9)
N303 0.160(12) 0.137(10) 0.149(10) 0.044(9) 0.063(9) 0.041(9)
C300 0.089(11) 0.159(15) 0.180(17) 0.052(14) 0.029(10) 0.021(10)
C211 0.120(12) 0.194(17) 0.123(12) 0.050(13) 0.021(10) 0.003(12)
C212 0.112(11) 0.197(16) 0.096(10) 0.059(11) 0.040(8) 0.051(11)
O19 0.118(6) 0.067(4) 0.096(5) 0.030(4) 0.043(4) 0.029(4)
N41 0.113(7) 0.061(5) 0.104(6) 0.025(5) 0.045(6) 0.018(5)
O17 0.139(7) 0.065(5) 0.129(6) 0.026(5) 0.054(5) 0.027(5)
O24 0.108(6) 0.067(4) 0.124(6) 0.018(4) 0.030(5) 0.017(4)
N29 0.131(8) 0.056(5) 0.104(7) 0.016(5) 0.054(6) 0.018(5)
O18 0.121(6) 0.082(5) 0.112(5) 0.022(4) 0.055(5) 0.022(5)
O14 0.126(7) 0.072(4) 0.110(5) 0.025(4) 0.024(5) 0.034(5)
O20 0.144(7) 0.064(5) 0.132(6) 0.014(4) 0.060(5) 0.023(5)
O15 0.129(7) 0.072(5) 0.138(6) 0.022(5) 0.063(6) 0.021(5)
N40 0.123(8) 0.077(6) 0.081(6) 0.014(5) 0.038(6) 0.020(6)
O16 0.170(8) 0.066(4) 0.096(5) 0.020(4) 0.043(5) 0.040(5)
N25 0.109(8) 0.085(7) 0.196(12) 0.046(8) 0.066(8) 0.043(6)
N42 0.137(8) 0.070(5) 0.088(6) 0.024(5) 0.034(6) 0.022(6)
O13 0.132(7) 0.073(5) 0.118(6) 0.029(4) 0.031(5) 0.024(5)
N31 0.109(7) 0.070(6) 0.116(7) 0.027(6) 0.039(6) 0.029(5)
N43 0.145(10) 0.071(6) 0.096(6) 0.019(5) 0.038(7) 0.016(7)
N32 0.121(8) 0.075(6) 0.103(7) 0.026(5) 0.048(6) 0.025(5)
N26 0.122(9) 0.093(7) 0.132(9) 0.037(7) 0.023(7) 0.036(7)
N38 0.127(10) 0.071(7) 0.093(7) 0.023(6) 0.021(7) 0.016(7)
N30 0.114(8) 0.057(5) 0.111(7) 0.020(6) 0.044(6) 0.015(6)
O23 0.158(8) 0.093(6) 0.122(6) 0.039(5) 0.034(6) 0.045(6)
N34 0.128(9) 0.069(6) 0.122(8) 0.020(6) 0.061(7) 0.018(7)
O22 0.156(8) 0.071(5) 0.176(8) 0.032(6) 0.069(7) 0.043(5)
N46 0.147(13) 0.070(8) 0.189(15) -0.011(9) 0.069(11) 0.011(8)
N44 0.192(13) 0.062(6) 0.195(12) 0.028(7) 0.126(10) 0.020(8)
N28 0.128(9) 0.071(6) 0.114(7) 0.035(5) 0.035(7) 0.027(6)
C56 0.148(13) 0.098(10) 0.110(9) 0.008(8) 0.076(9) -0.001(9)
C66 0.108(10) 0.055(6) 0.099(10) 0.020(7) 0.008(8) 0.014(7)
N35 0.150(10) 0.066(6) 0.136(10) 0.006(7) 0.072(9) 0.021(7)
C55 0.191(16) 0.055(6) 0.088(8) 0.024(6) 0.056(9) 0.025(8)
N36 0.124(10) 0.067(7) 0.193(13) 0.039(8) 0.080(10) 0.030(7)
N45 0.146(11) 0.076(7) 0.165(11) -0.013(8) 0.080(9) 0.005(7)
C67 0.123(10) 0.065(6) 0.113(9) 0.030(7) 0.047(8) 0.033(6)
N27 0.120(9) 0.065(5) 0.128(8) 0.048(5) 0.014(6) 0.016(6)
C68 0.126(10) 0.053(6) 0.086(7) 0.017(6) 0.033(7) 0.028(6)
C45 0.158(14) 0.075(8) 0.088(9) 0.042(8) 0.047(10) 0.022(10)
O21 0.163(9) 0.074(5) 0.280(13) 0.040(7) 0.138(9) 0.037(6)
N37 0.160(12) 0.088(8) 0.133(9) 0.044(7) 0.050(9) 0.054(9)
C54 0.122(10) 0.068(7) 0.091(7) 0.026(6) 0.020(7) 0.024(7)
N47 0.117(9) 0.090(8) 0.220(14) 0.054(9) 0.073(10) 0.038(7)
N39 0.163(10) 0.078(6) 0.078(6) 0.021(5) 0.021(6) 0.035(7)
C49 0.183(16) 0.084(8) 0.083(8) 0.023(7) 0.014(9) 0.058(10)
C52 0.113(10) 0.083(8) 0.097(8) 0.013(7) 0.040(8) 0.024(7)
C53 0.112(9) 0.064(7) 0.122(9) 0.028(7) 0.037(7) 0.024(6)
N33 0.103(9) 0.086(7) 0.111(8) 0.025(6) 0.027(7) 0.010(7)
C44 0.156(14) 0.067(7) 0.099(8) 0.040(6) 0.016(8) 0.001(8)
C47 0.119(12) 0.064(7) 0.173(14) 0.001(10) 0.041(11) 0.008(7)
C69 0.137(11) 0.066(6) 0.085(7) 0.022(6) 0.031(7) 0.000(7)
C41 0.108(10) 0.060(7) 0.108(9) 0.014(7) 0.052(8) 0.004(7)
C39 0.139(12) 0.076(8) 0.095(8) 0.030(7) 0.029(8) 0.039(9)
C57 0.138(13) 0.069(8) 0.177(15) 0.011(9) 0.093(12) 0.014(9)
C46 0.134(13) 0.046(7) 0.191(17) 0.028(9) 0.102(13) 0.004(8)
C64 0.120(13) 0.058(8) 0.114(10) 0.006(7) 0.012(10) 0.002(9)
C42 0.124(11) 0.101(9) 0.123(10) 0.045(8) 0.055(8) 0.042(8)
C43 0.130(11) 0.070(8) 0.132(11) 0.047(8) 0.043(9) 0.026(7)
N48 0.131(10) 0.098(9) 0.215(14) 0.068(10) 0.053(10) 0.049(8)
C37 0.122(11) 0.068(7) 0.138(11) 0.031(8) 0.011(9) 0.028(8)
C40 0.174(15) 0.075(7) 0.078(8) 0.003(6) 0.038(9) 0.026(9)
C58 0.137(14) 0.072(9) 0.196(16) 0.012(10) 0.084(13) 0.023(9)
C50 0.145(13) 0.064(7) 0.101(9) 0.025(7) 0.025(8) 0.008(7)
C70 0.149(14) 0.076(9) 0.124(10) 0.024(7) 0.078(10) 0.025(9)
C51 0.134(11) 0.076(7) 0.115(10) 0.027(7) 0.061(9) 0.029(8)
C61 0.130(13) 0.085(9) 0.233(19) 0.035(11) 0.101(13) 0.051(9)
C59 0.131(12) 0.102(10) 0.207(16) 0.067(12) 0.088(12) 0.041(10)
C65 0.178(14) 0.059(6) 0.107(9) 0.031(7) 0.036(9) 0.025(8)
C38 0.119(12) 0.061(7) 0.139(12) 0.009(7) -0.039(10) 0.009(7)
C62 0.145(14) 0.090(11) 0.190(17) 0.042(12) 0.075(13) 0.066(11)
C72 0.21(2) 0.124(16) 0.25(2) 0.103(18) 0.175(19) 0.113(17)
C60 0.119(11) 0.067(8) 0.221(16) 0.043(9) 0.035(11) 0.047(8)
C63 0.24(2) 0.077(9) 0.153(13) 0.024(9) 0.016(13) 0.080(12)
C71 0.181(17) 0.095(10) 0.24(2) 0.030(12) 0.150(17) 0.057(11)
N13A 0.112(7) 0.062(5) 0.074(5) 0.020(4) 0.032(5) 0.028(5)
N8A 0.111(7) 0.092(6) 0.082(5) 0.028(5) 0.031(5) 0.035(5)
N9A 0.116(8) 0.094(6) 0.098(6) 0.019(6) 0.049(6) 0.045(6)
N14A 0.126(8) 0.097(6) 0.097(6) 0.038(5) 0.045(6) 0.031(6)
C125 0.093(8) 0.083(7) 0.078(7) 0.016(6) 0.013(6) 0.030(7)
C128 0.091(8) 0.068(6) 0.090(7) 0.029(6) 0.024(6) 0.016(6)
C124 0.108(9) 0.059(6) 0.096(7) 0.005(6) 0.023(6) 0.035(6)
C117 0.122(10) 0.143(11) 0.065(7) 0.020(7) 0.036(7) 0.031(9)
C126 0.093(9) 0.100(9) 0.128(10) 0.003(8) 0.055(8) 0.023(7)
C122 0.141(12) 0.071(7) 0.111(9) 0.017(7) 0.033(9) 0.002(8)
C115 0.116(11) 0.088(9) 0.109(10) 0.031(8) 0.036(8) 0.033(8)
C118 0.101(9) 0.084(7) 0.076(7) 0.030(7) 0.024(6) 0.023(6)
C127 0.161(14) 0.171(15) 0.130(11) 0.036(11) 0.097(10) 0.095(12)
C123 0.118(10) 0.128(11) 0.092(8) 0.004(8) 0.042(8) 0.051(9)
N12A 0.200(15) 0.124(10) 0.189(13) 0.051(10) 0.092(12) 0.038(10)
C119 0.105(10) 0.128(11) 0.081(8) -0.006(8) 0.017(7) 0.022(8)
C120 0.128(12) 0.124(12) 0.110(10) -0.038(9) -0.053(9) 0.059(10)
C116 0.144(13) 0.109(11) 0.122(12) 0.039(10) 0.030(10) 0.024(9)
C121 0.116(9) 0.064(6) 0.070(7) 0.022(5) 0.020(6) 0.030(6)
N11A 0.081(8) 0.196(15) 0.161(12) -0.062(11) -0.003(8) 0.046(9)
N10A 0.160(13) 0.132(10) 0.162(12) 0.033(10) 0.058(10) 0.009(9)

loop_
_atom_type_symbol
_atom_type_description
_atom_type_scat_dispersion_real
_atom_type_scat_dispersion_imag
_atom_type_scat_source
C C 0.0181 0.0091 'International Tables Vol C Tables 4.2.6.8 and 6.1.1.4'
H H 0.0000 0.0000 'International Tables Vol C Tables 4.2.6.8 and 6.1.1.4'
N N 0.0311 0.0180 'International Tables Vol C Tables 4.2.6.8 and 6.1.1.4'
O O 0.0492 0.0322 'International Tables Vol C Tables 4.2.6.8 and 6.1.1.4'
Cl Cl 0.3639 0.7018 'International Tables Vol C Tables 4.2.6.8 and 6.1.1.4'

loop_
_geom_angle_atom_site_label_1
_geom_angle_atom_site_label_2
_geom_angle_atom_site_label_3
_geom_angle
N34 C1X N35 113.8(10)
C11 N4 C12 124.0(8)
C11 N4 C14 109.9(8)
C12 N4 C14 124.4(8)
C34 N19 C15 111.9(10)
C34 N19 C33 120.2(8)
C15 N19 C33 125.5(10)
C9 N2 C24 112.7(9)
C9 N2 C10 122.1(8)
C24 N2 C10 122.3(9)
C28 N14 C29 121.4(9)
C28 N14 C22 112.4(9)
C29 N14 C22 121.2(9)
C32 N17 C13 111.8(7)
C32 N17 C31 121.9(7)
C13 N17 C31 122.9(8)
C28 N13 C27 124.8(9)
C28 N13 C21 110.8(10)
C27 N13 C21 124.3(9)
C7 N11 C21 113.6(11)
C7 N11 C6 120.7(10)
C21 N11 C6 123.5(10)
C5 N10 C6 123.3(9)
C5 N10 C20 109.9(9)
C6 N10 C20 126.6(8)
C32 N18 C33 122.7(8)
C32 N18 C14 110.9(8)
C33 N18 C14 126.5(7)
C5 N9 C4 121.0(9)
C5 N9 C19 111.0(8)
C4 N9 C19 128.0(9)
C26 N24 C20 112.0(8)
C26 N24 C27 123.0(8)
C20 N24 C27 124.9(8)
C30 N15 C29 123.6(8)
C30 N15 C23 112.7(8)
C29 N15 C23 123.6(8)
C34 N20 C16 113.4(10)
C34 N20 C35 122.8(9)
C16 N20 C35 122.8(9)
C11 N3 C13 112.0(8)
C11 N3 C10 124.1(9)
C13 N3 C10 123.5(8)
C30 N16 C31 124.3(8)
C30 N16 C24 111.1(8)
C31 N16 C24 124.3(9)
C26 N23 C19 113.7(8)
C26 N23 C25 120.3(8)
C19 N23 C25 123.7(8)
C9 N1 C23 115.2(9)
C9 N1 C8 120.1(9)
C23 N1 C8 123.0(8)
C22 N12 C7 115.1(10)
C22 N12 C8 122.9(10)
C7 N12 C8 122.0(10)
N18 C14 N4 114.5(8)
N18 C14 C13 104.2(7)
N4 C14 C13 104.1(8)
C36 N21 C35 123.5(9)
C36 N21 C17 113.5(9)
C35 N21 C17 122.2(8)
C36 N22 C25 122.0(8)
C36 N22 C18 111.1(8)
C25 N22 C18 125.2(9)
C3 N8 C18 113.2(9)
C3 N8 C4 121.0(9)
C18 N8 C4 124.3(10)
C1 N5 C15 112.7(10)
C1 N5 C12 124.4(10)
C15 N5 C12 122.9(9)
C3 N7 C17 115.8(9)
C3 N7 C2 120.5(9)
C17 N7 C2 122.0(10)
C1 N6 C2 123.1(9)
C1 N6 C16 109.7(10)
C2 N6 C16 124.1(10)
N11 C21 N13 114.5(8)
N11 C21 C22 103.5(9)
N13 C21 C22 104.1(8)
O7 C32 N17 125.3(8)
O7 C32 N18 125.3(9)
N17 C32 N18 109.3(8)
N18 C33 N19 113.4(8)
N4 C12 N5 113.9(8)
N19 C15 N5 115.9(8)
N19 C15 C16 104.6(9)
N5 C15 C16 102.4(8)
C202 C203 C204 118.7(11)
C202 C203 C213 120.1(10)
C204 C203 C213 121.1(11)
N16 C31 N17 112.7(8)
N9 C19 N23 113.3(8)
N9 C19 C20 104.0(8)
N23 C19 C20 101.8(8)
N10 C6 N11 113.3(8)
O10 C26 N23 128.0(10)
O10 C26 N24 124.2(9)
N23 C26 N24 107.7(9)
O1 C11 N4 124.8(10)
O1 C11 N3 125.1(10)
N4 C11 N3 110.0(9)
N24 C20 N10 114.3(9)
N24 C20 C19 104.5(8)
N10 C20 C19 104.6(7)
N9 C4 N8 113.0(9)
N1 C23 N15 113.0(9)
N1 C23 C24 102.8(8)
N15 C23 C24 102.2(8)
N20 C16 N6 112.1(8)
N20 C16 C15 101.7(8)
N6 C16 C15 104.4(8)
N3 C10 N2 111.9(8)
N306 C313 N305 119.4(10)
N306 C313 C312 122.8(11)
N305 C313 C312 117.8(11)
C101 C100 C105 116.6(10)
C101 C100 N100 131.9(12)
C105 C100 N100 111.4(12)
C104 C103 C102 117.9(11)
C104 C103 C106 120.8(12)
C102 C103 C106 121.3(11)
N7 C17 N21 115.2(9)
N7 C17 C18 101.6(9)
N21 C17 C18 101.1(8)
O11 C28 N13 126.5(12)
O11 C28 N14 123.8(12)
N13 C28 N14 109.6(10)
O2 C1 N6 126.2(10)
O2 C1 N5 123.9(12)
N6 C1 N5 109.8(11)
O9 C36 N22 126.5(9)
O9 C36 N21 125.1(11)
N22 C36 N21 108.4(9)
N6 C2 N7 111.5(8)
O12 C30 N16 126.2(10)
O12 C30 N15 124.8(11)
N16 C30 N15 108.9(9)
N8 C18 N22 114.7(8)
N8 C18 C17 104.4(9)
N22 C18 C17 105.4(8)
N12 C22 N14 115.4(8)
N12 C22 C21 101.9(9)
N14 C22 C21 102.3(8)
N3 C13 N17 115.3(8)
N3 C13 C14 103.8(8)
N17 C13 C14 103.4(8)
N13 C27 N24 114.2(8)
C109 C110 C111 123.9(12)
O6 C9 N1 130.2(10)
O6 C9 N2 123.1(11)
N1 C9 N2 106.7(9)
N22 C25 N23 112.2(8)
O8 C34 N20 125.1(12)
O8 C34 N19 126.7(11)
N20 C34 N19 108.2(10)
C100 C105 C104 119.7(12)
C309 C310 C312 122.6(17)
N15 C29 N14 113.6(8)
N101 N100 C100 108.8(10)
O4 C5 N10 122.2(12)
O4 C5 N9 127.4(10)
N10 C5 N9 110.4(9)
N100 N101 N102 110.0(11)
C110 C109 C108 117.4(12)
N2 C24 N16 113.0(8)
N2 C24 C23 102.4(9)
N16 C24 C23 105.0(8)
C112 C111 C110 120.7(12)
C112 C111 C113 116.3(12)
C110 C111 C113 123.0(11)
C100 C101 C102 121.6(11)
N106 C113 N105 120.1(9)
N106 C113 C111 117.2(10)
N105 C113 C111 122.6(11)
C200 C201 C202 117.7(11)
C103 C102 C101 122.0(11)
C103 C104 C105 121.9(13)
C107 C108 C109 124.4(12)
C107 C108 N102 118.0(10)
C109 C108 N102 117.3(11)
C207 C208 C209 118.1(16)
N200 C213 N201 121.0(10)
N200 C213 C203 119.3(11)
N201 C213 C203 119.8(10)
C108 C107 C112 115.9(12)
N101 N102 C108 116.7(10)
C111 C112 C107 117.6(12)
C204 C205 C200 117.4(12)
N203 N202 C200 114.5(10)
N304 N302 N303 114.1(16)
N12 C8 N1 114.9(9)
C203 C202 C201 121.1(11)
C311 C312 C310 117.4(13)
C311 C312 C313 121.9(13)
C310 C312 C313 120.6(14)
N20 C35 N21 113.7(8)
N103 C106 N104 119.2(12)
N103 C106 C103 120.8(13)
N104 C106 C103 119.9(12)
C309 C307 C308 121.3(15)
C309 C307 N304 116.4(17)
C308 C307 N304 121.3(15)
C201 C200 C205 121.0(10)
C201 C200 N202 121.9(12)
C205 C200 N202 116.8(11)
C303 C304 C305 119.9(16)
O5 C7 N11 127.3(13)
O5 C7 N12 127.1(13)
N11 C7 N12 105.5(11)
C209 C210 C211 120.1(17)
C209 C210 C212 122.1(12)
C211 C210 C212 117.8(17)
N204 N203 N202 115.1(12)
C208 C207 C206 121.5(19)
C208 C207 N204 117.6(15)
C206 C207 N204 120.6(13)
C300 C301 C302 115.8(19)
C210 C209 C208 121.0(14)
C205 C204 C203 123.9(12)
N203 N204 C207 112.5(12)
C312 C311 C308 119.9(14)
O3 C3 N8 126.5(12)
O3 C3 N7 128.5(12)
N8 C3 N7 104.9(10)
C304 C303 C302 121.4(15)
C304 C303 C306 123.8(18)
C302 C303 C306 114.3(13)
C301 C302 C303 118.1(15)
C207 C206 C211 119.3(15)
C310 C309 C307 123(2)
C307 C308 C311 115.9(13)
N300 C306 N301 123.5(13)
N300 C306 C303 119.0(14)
N301 C306 C303 117.4(13)
C300 C305 C304 112.4(14)
N302 N304 C307 124.1(15)
N302 N303 C300 110.5(13)
C301 C300 C305 132.3(19)
C301 C300 N303 111.2(16)
C305 C300 N303 115.5(16)
C206 C211 C210 119.5(16)
N205 C212 N206 122.0(16)
N205 C212 C210 122.6(13)
N206 C212 C210 115.2(14)
C68 N41 C67 123.3(8)
C68 N41 C53 112.1(8)
C67 N41 C53 123.3(9)
C41 N29 C51 110.6(11)
C41 N29 C40 123.7(10)
C51 N29 C40 122.4(10)
C66 N40 C67 124.0(9)
C66 N40 C52 112.7(10)
C67 N40 C52 122.2(10)
C37 N25 C47 119.2(11)
C37 N25 C59 111.8(12)
C47 N25 C59 127.6(12)
C68 N42 C54 114.0(9)
C68 N42 C69 120.0(10)
C54 N42 C69 125.6(9)
C43 N31 C53 113.1(10)
C43 N31 C42 119.1(11)
C53 N31 C42 127.2(10)
C70 N43 C55 113.0(12)
C70 N43 C69 120.9(10)
C55 N43 C69 122.5(12)
C43 N32 C54 112.3(9)
C43 N32 C44 122.5(9)
C54 N32 C44 124.2(9)
C37 N26 C60 113.0(13)
C37 N26 C38 122.7(12)
C60 N26 C38 124.0(12)
C64 N38 C50 113.5(13)
C64 N38 C65 118.7(12)
C50 N38 C65 123.6(13)
C41 N30 C52 112.0(10)
C41 N30 C42 123.4(10)
C52 N30 C42 124.4(11)
C45 N34 C56 113.2(12)
C45 N34 C1X 118.9(12)
C56 N34 C1X 125.8(12)
C72 N46 C58 110.9(19)
C72 N46 C61 115.7(16)
C58 N46 C61 132.5(17)
C70 N44 C71 125.8(13)
C70 N44 C56 109.9(13)
C71 N44 C56 123.7(11)
C39 N28 C50 113.4(12)
C39 N28 C40 123.8(10)
C50 N28 C40 122.4(11)
N34 C56 N44 115.7(12)
N34 C56 C55 105.1(10)
N44 C56 C55 103.4(10)
O24 C66 N39 130.4(12)
O24 C66 N40 123.2(11)
N39 C66 N40 106.2(12)
C46 N35 C57 109.0(14)
C46 N35 C1X 124.2(13)
C57 N35 C1X 126.8(14)
N43 C55 N33 114.5(9)
N43 C55 C56 103.4(12)
N33 C55 C56 101.1(10)
C46 N36 C47 123.2(13)
C46 N36 C58 106.0(15)
C47 N36 C58 129.2(15)
C57 N45 C72 106.9(16)
C57 N45 C71 121.2(15)
C72 N45 C71 129.8(15)
N40 C67 N41 114.1(9)
C39 N27 C38 123.1(10)
C39 N27 C49 111.0(12)
C38 N27 C49 124.7(12)
O19 C68 N42 129.0(11)
O19 C68 N41 123.9(9)
N42 C68 N41 106.9(10)
O16 C45 N34 127.7(15)
O16 C45 N33 125.3(15)
N34 C45 N33 106.8(13)
C64 N37 C63 124.1(14)
C64 N37 C49 113.9(14)
C63 N37 C49 121.9(14)
N42 C54 N32 118.2(10)
N42 C54 C53 104.8(8)
N32 C54 C53 102.7(9)
C62 N47 C61 119.8(15)
C62 N47 C59 111.5(15)
C61 N47 C59 125.9(12)
C66 N39 C65 117.8(11)
C66 N39 C51 114.7(11)
C65 N39 C51 127.4(10)
N37 C49 N27 115.9(11)
N37 C49 C50 100.2(11)
N27 C49 C50 105.1(10)
N30 C52 N40 115.6(9)
N30 C52 C51 102.4(10)
N40 C52 C51 102.8(10)
N31 C53 N41 115.7(10)
N31 C53 C54 104.4(9)
N41 C53 C54 101.9(9)
C45 N33 C44 122.8(12)
C45 N33 C55 113.5(12)
C44 N33 C55 123.7(12)
N33 C44 N32 114.8(10)
N36 C47 N25 112.1(12)
N43 C69 N42 113.8(9)
O18 C41 N30 123.7(13)
O18 C41 N29 125.5(13)
N30 C41 N29 110.8(10)
O13 C39 N27 126.4(13)
O13 C39 N28 125.3(13)
N27 C39 N28 108.3(11)
N35 C57 N45 116.9(12)
N35 C57 C58 105.1(13)
N45 C57 C58 102.3(14)
O15 C46 N35 122.2(18)
O15 C46 N36 123.8(17)
N35 C46 N36 114.1(14)
O23 C64 N38 128.4(15)
O23 C64 N37 123.4(17)
N38 C64 N37 108.1(14)
N31 C42 N30 114.2(9)
O17 C43 N31 126.7(13)
O17 C43 N32 125.8(11)
N31 C43 N32 107.5(11)
C62 N48 C60 113.2(14)
C62 N48 C63 121.0(13)
C60 N48 C63 125.1(15)
O14 C37 N26 125.0(15)
O14 C37 N25 127.0(13)
N26 C37 N25 108.0(13)
N28 C40 N29 113.8(10)
N46 C58 C57 107.9(15)
N46 C58 N36 109.7(13)
C57 C58 N36 105.7(13)
N28 C50 N38 115.7(11)
N28 C50 C49 101.9(10)
N38 C50 C49 103.6(11)
O20 C70 N43 126.1(13)
O20 C70 N44 124.6(16)
N43 C70 N44 109.3(13)
N29 C51 N39 114.1(10)
N29 C51 C52 103.7(10)
N39 C51 C52 103.2(9)
N47 C61 N46 111.9(12)
N25 C59 N47 107.8(13)
N25 C59 C60 102.0(11)
N47 C59 C60 104.1(12)
N39 C65 N38 114.8(9)
N27 C38 N26 115.3(11)
O22 C62 N47 128.0(18)
O22 C62 N48 125.2(16)
N47 C62 N48 106.7(16)
N46 C72 O21 138(2)
N46 C72 N45 111.6(16)
O21 C72 N45 110(2)
N26 C60 N48 113.5(12)
N26 C60 C59 104.8(11)
N48 C60 C59 103.9(14)
N37 C63 N48 114.1(11)
N44 C71 N45 112.5(12)
C126 C125 C124 117.5(11)
C126 C125 C128 123.2(11)
C124 C125 C128 119.2(10)
N13A C128 N14A 118.4(9)
N13A C128 C125 123.0(9)
N14A C128 C125 118.5(10)
C123 C124 C125 123.2(12)
C116 C117 C118 124.4(14)
C125 C126 C127 118.4(12)
C123 C122 C127 122.3(13)
C123 C122 N12A 119.1(13)
C127 C122 N12A 118.5(14)
C116 C115 C120 125.8(14)
C116 C115 N10A 120.3(14)
C120 C115 N10A 113.8(13)
C119 C118 C117 117.5(11)
C119 C118 C121 121.3(11)
C117 C118 C121 121.1(11)
C122 C127 C126 118.4(11)
C122 C123 C124 120.0(14)
N11A N12A C122 108.2(13)
C118 C119 C120 118.7(13)
C115 C120 C119 114.2(12)
C115 C116 C117 118.6(15)
N9A C121 N8A 119.4(9)
N9A C121 C118 118.9(10)
N8A C121 C118 121.7(9)
N12A N11A N10A 104.5(18)
N11A N10A C115 114.0(14)

loop_
_geom_bond_atom_site_label_1
_geom_bond_atom_site_label_2
_geom_bond_distance
C1X N34 1.437(16)
C1X N35 1.455(17)
O42W O42A 1.17(3)
O68W O68A 1.67(7)
O11 C28 1.256(12)
O4 C5 1.234(12)
N4 C11 1.355(12)
N4 C12 1.441(12)
N4 C14 1.471(12)
O7 C32 1.224(10)
N19 C34 1.362(14)
N19 C15 1.413(12)
N19 C33 1.443(12)
O1 C11 1.248(12)
O12 C30 1.223(11)
N2 C9 1.375(13)
N2 C24 1.459(12)
N2 C10 1.490(13)
N14 C28 1.374(14)
N14 C29 1.445(13)
N14 C22 1.451(12)
O6 C9 1.197(11)
N17 C32 1.350(11)
N17 C13 1.465(12)
N17 C31 1.499(11)
N13 C28 1.355(14)
N13 C27 1.388(12)
N13 C21 1.475(12)
O8 C34 1.225(11)
O9 C36 1.233(11)
O10 C26 1.210(11)
O2 C1 1.243(13)
N11 C7 1.348(15)
N11 C21 1.416(12)
N11 C6 1.481(14)
N10 C5 1.371(12)
N10 C6 1.426(12)
N10 C20 1.460(12)
N18 C32 1.377(11)
N18 C33 1.430(12)
N18 C14 1.461(12)
O3 C3 1.198(12)
N9 C5 1.383(14)
N9 C4 1.432(13)
N9 C19 1.439(12)
N24 C26 1.369(12)
N24 C20 1.449(12)
N24 C27 1.469(12)
O5 C7 1.226(13)
N15 C30 1.382(13)
N15 C29 1.436(12)
N15 C23 1.462(12)
N20 C34 1.343(13)
N20 C16 1.436(12)
N20 C35 1.447(13)
N3 C11 1.365(13)
N3 C13 1.431(12)
N3 C10 1.461(12)
N16 C30 1.358(13)
N16 C31 1.426(12)
N16 C24 1.470(12)
N23 C26 1.365(12)
N23 C19 1.453(11)
N23 C25 1.482(12)
N1 C9 1.331(13)
N1 C23 1.432(13)
N1 C8 1.462(14)
N12 C22 1.385(12)
N12 C7 1.388(15)
N12 C8 1.424(14)
C14 C13 1.527(13)
N21 C36 1.362(12)
N21 C35 1.465(12)
N21 C17 1.466(12)
N22 C36 1.350(13)
N22 C25 1.437(12)
N22 C18 1.462(12)
N8 C3 1.365(13)
N8 C18 1.422(12)
N8 C4 1.488(13)
N5 C1 1.375(13)
N5 C15 1.452(12)
N5 C12 1.458(13)
N7 C3 1.368(13)
N7 C17 1.407(13)
N7 C2 1.457(13)
N6 C1 1.357(14)
N6 C2 1.431(13)
N6 C16 1.489(13)
C21 C22 1.556(15)
N106 C113 1.313(13)
C15 C16 1.544(15)
N305 C313 1.355(13)
N306 C313 1.278(13)
C203 C202 1.348(15)
C203 C204 1.355(15)
C203 C213 1.471(14)
C19 C20 1.545(14)
N201 C213 1.287(13)
N105 C113 1.315(12)
C23 C24 1.540(14)
C313 C312 1.432(16)
C100 C101 1.362(15)
C100 C105 1.380(16)
C100 N100 1.399(13)
C103 C104 1.329(15)
C103 C102 1.340(15)
C103 C106 1.427(16)
N200 C213 1.264(12)
C17 C18 1.530(15)
N300 C306 1.287(14)
C110 C109 1.359(15)
C110 C111 1.376(15)
N206 C212 1.317(15)
C105 C104 1.430(16)
C310 C309 1.29(2)
C310 C312 1.367(17)
N100 N101 1.301(12)
N301 C306 1.338(16)
N101 N102 1.306(13)
C109 C108 1.367(15)
C111 C112 1.342(16)
C111 C113 1.438(15)
C101 C102 1.391(15)
C201 C200 1.378(15)
C201 C202 1.420(15)
C108 C107 1.361(16)
C108 N102 1.498(15)
C208 C207 1.365(18)
C208 C209 1.443(19)
C107 C112 1.539(18)
C205 C204 1.354(16)
C205 C200 1.400(17)
N202 N203 1.300(14)
N202 C200 1.407(14)
N302 N304 1.232(16)
N302 N303 1.265(15)
C312 C311 1.350(17)
C106 N103 1.289(15)
C106 N104 1.306(15)
C307 C309 1.31(2)
C307 C308 1.36(2)
C307 N304 1.530(18)
C304 C303 1.315(18)
C304 C305 1.52(2)
C210 C209 1.319(19)
C210 C211 1.413(19)
C210 C212 1.58(2)
N203 N204 1.273(13)
C207 C206 1.374(19)
C207 N204 1.43(2)
C301 C300 1.32(2)
C301 C302 1.400(17)
C311 C308 1.477(18)
C303 C302 1.49(2)
C303 C306 1.514(19)
C206 C211 1.39(2)
C305 C300 1.34(2)
N205 C212 1.277(17)
N303 C300 1.69(2)
O19 C68 1.177(11)
N41 C68 1.389(13)
N41 C67 1.455(12)
N41 C53 1.476(13)
O17 C43 1.238(14)
O24 C66 1.200(13)
N29 C41 1.332(14)
N29 C51 1.436(14)
N29 C40 1.455(15)
O18 C41 1.247(12)
O14 C37 1.234(14)
O20 C70 1.225(14)
O15 C46 1.272(15)
N40 C66 1.373(14)
N40 C67 1.431(14)
N40 C52 1.502(13)
O16 C45 1.217(14)
N25 C37 1.354(16)
N25 C47 1.407(17)
N25 C59 1.444(16)
N42 C68 1.370(13)
N42 C54 1.410(13)
N42 C69 1.457(13)
O13 C39 1.227(12)
N31 C43 1.366(14)
N31 C53 1.404(13)
N31 C42 1.453(14)
N43 C70 1.362(17)
N43 C55 1.446(13)
N43 C69 1.450(15)
N32 C43 1.377(15)
N32 C54 1.436(13)
N32 C44 1.472(13)
N26 C37 1.340(15)
N26 C60 1.392(15)
N26 C38 1.448(17)
N38 C64 1.296(17)
N38 C50 1.419(14)
N38 C65 1.437(16)
N30 C41 1.300(14)
N30 C52 1.449(13)
N30 C42 1.476(14)
O23 C64 1.217(15)
N34 C45 1.353(16)
N34 C56 1.411(15)
O22 C62 1.214(18)
N46 C72 1.25(3)
N46 C58 1.394(19)
N46 C61 1.41(2)
N44 C70 1.374(16)
N44 C71 1.395(19)
N44 C56 1.506(18)
N28 C39 1.395(15)
N28 C50 1.413(14)
N28 C40 1.425(16)
C56 C55 1.538(18)
C66 N39 1.354(14)
N35 C46 1.355(18)
N35 C57 1.440(16)
C55 N33 1.448(14)
N36 C46 1.357(18)
N36 C47 1.384(17)
N36 C58 1.494(17)
N45 C57 1.441(16)
N45 C72 1.44(2)
N45 C71 1.49(2)
N27 C39 1.349(15)
N27 C38 1.435(16)
N27 C49 1.443(14)
C45 N33 1.373(16)
O21 C72 1.34(2)
N37 C64 1.354(16)
N37 C63 1.43(2)
N37 C49 1.429(15)
C54 C53 1.549(15)
N47 C62 1.390(18)
N47 C61 1.393(18)
N47 C59 1.49(2)
N39 C65 1.419(15)
N39 C51 1.466(14)
C49 C50 1.556(18)
C52 C51 1.510(16)
N33 C44 1.407(16)
C57 C58 1.49(2)
N48 C62 1.400(19)
N48 C60 1.457(17)
N48 C63 1.53(2)
C59 C60 1.520(19)
N13A C128 1.302(12)
N8A C121 1.304(12)
N9A C121 1.293(11)
N14A C128 1.338(12)
C125 C126 1.343(15)
C125 C124 1.406(15)
C125 C128 1.467(14)
C124 C123 1.303(14)
C117 C116 1.336(17)
C117 C118 1.390(15)
C126 C127 1.424(18)
C122 C123 1.283(17)
C122 C127 1.373(18)
C122 N12A 1.545(18)
C115 C116 1.227(17)
C115 C120 1.41(2)
C115 N10A 1.541(17)
C118 C119 1.327(15)
C118 C121 1.401(14)
N12A N11A 1.307(17)
C119 C120 1.489(19)
N11A N10A 1.318(17)
